data_7001788
loop_
_publ_author_name
'Khanra, Sumit'
'Helliwell, Madeleine'
'Tuna, Floriana'
'McInnes, Eric J. L.'
'Winpenny, Richard E. P.'

_publ_section_title
;
 Synthesis, structural characterisation and magnetic studies of
 polymetallic iron phosphonate cages
;
_journal_issue 31
_journal_name_full 'Dalton Transactions'
_journal_page_first 6166
_journal_paper_doi 10.1039/b903600h
_journal_year 2009
_chemical_formula_sum 'C87 H156 Fe6 Li5 N4 O39 P6'
_chemical_formula_weight 2437.78
_chemical_name_systematic
;
?
;
_space_group_IT_number 19
_symmetry_cell_setting orthorhombic
_symmetry_space_group_name_Hall 'P 2ac 2ab'
_symmetry_space_group_name_H-M 'P 21 21 21'
_atom_sites_solution_hydrogens geom
_atom_sites_solution_primary direct
_atom_sites_solution_secondary difmap
_audit_creation_method SHELXL-97
_cell_angle_alpha 90.00
_cell_angle_beta 90.00
_cell_angle_gamma 90.00
_cell_formula_units_Z 4
_cell_length_a 20.3537(16)
_cell_length_b 23.2645(14)
_cell_length_c 26.0995(18)
_cell_measurement_temperature 100(2)
_cell_volume 12358.6(15)
_computing_cell_refinement
;
CrysAlis RED, Oxford Diffraction Ltd.,
Version 1.171.32.4 (release 27-04-2006 CrysAlis171 .NET)
(compiled Apr 27 2007,17:53:11)
;
_computing_data_collection
;
CrysAlis CCD, Oxford Diffraction Ltd.,
Version 1.171.32.4 (release 27-04-2006 CrysAlis171 .NET)
(compiled Apr 27 2007,17:53:11)
;
_computing_data_reduction
;
CrysAlis RED, Oxford Diffraction Ltd.,
Version 1.171.32.4 (release 27-04-2006 CrysAlis171 .NET)
(compiled Apr 27 2007,17:53:11)
;
_computing_molecular_graphics 'Bruker SHELXTL'
_computing_publication_material 'Bruker SHELXTL'
_computing_structure_refinement 'Bruker SHELXTL'
_computing_structure_solution 'Bruker SHELXTL'
_diffrn_ambient_temperature 100(2)
_diffrn_measured_fraction_theta_full 0.962
_diffrn_measured_fraction_theta_max 0.962
_diffrn_measurement_device_type 'CCD area detector'
_diffrn_measurement_method 'phi and omega scans'
_diffrn_radiation_monochromator graphite
_diffrn_radiation_source 'fine-focus sealed tube'
_diffrn_radiation_type MoK\a
_diffrn_radiation_wavelength 0.71073
_diffrn_reflns_av_R_equivalents 0.0924
_diffrn_reflns_av_sigmaI/netI 0.1177
_diffrn_reflns_limit_h_max 21
_diffrn_reflns_limit_h_min -15
_diffrn_reflns_limit_k_max 24
_diffrn_reflns_limit_k_min -24
_diffrn_reflns_limit_l_max 27
_diffrn_reflns_limit_l_min -27
_diffrn_reflns_number 35383
_diffrn_reflns_theta_full 22.03
_diffrn_reflns_theta_max 22.03
_diffrn_reflns_theta_min 2.68
_exptl_absorpt_coefficient_mu 0.837
_exptl_absorpt_correction_type none
_exptl_crystal_colour 'yellowish orange'
_exptl_crystal_density_diffrn 1.310
_exptl_crystal_density_method 'not measured'
_exptl_crystal_description block
_exptl_crystal_F_000 5116
_exptl_crystal_size_max 0.3
_exptl_crystal_size_mid 0.15
_exptl_crystal_size_min 0.1
_refine_diff_density_max 1.299
_refine_diff_density_min -0.765
_refine_diff_density_rms 0.166
_refine_ls_abs_structure_details 'Flack H D (1983), Acta Cryst. A39, 876-881'
_refine_ls_abs_structure_Flack 0.50(4)
_refine_ls_extinction_method none
_refine_ls_goodness_of_fit_ref 1.111
_refine_ls_hydrogen_treatment constr
_refine_ls_matrix_type full
_refine_ls_number_parameters 1357
_refine_ls_number_reflns 14065
_refine_ls_number_restraints 865
_refine_ls_restrained_S_all 1.097
_refine_ls_R_factor_all 0.1526
_refine_ls_R_factor_gt 0.1019
_refine_ls_shift/su_max 0.007
_refine_ls_shift/su_mean 0.000
_refine_ls_structure_factor_coef Fsqd
_refine_ls_weighting_details 'calc w=1/[\s^2^(Fo^2^)+(0.1074P)^2^+207.4503P] where P=(Fo^2^+2Fc^2^)/3'
_refine_ls_weighting_scheme calc
_refine_ls_wR_factor_gt 0.2468
_refine_ls_wR_factor_ref 0.2924
_reflns_number_gt 9718
_reflns_number_total 14065
_reflns_threshold_expression >2sigma(I)
_cod_data_source_file b903600h.txt
_cod_data_source_block testcm
_cod_depositor_comments
;
The following automatic conversions were performed:
'_symmetry_cell_setting' value 'Orthorhombic' changed to 'orthorhombic'
according to '/home/saulius/struct/CIF-dictionaries/cif_core.dic'
dictionary named 'cif_core.dic' version 2.4.1 from 2010-06-29.

Automatic conversion script
Id: cif_fix_enum 1527 2010-12-29 10:47:43Z saulius 
;
_cod_original_sg_symbol_H-M P212121
_cod_database_code 7001788

loop_
_symmetry_equiv_pos_as_xyz
'x, y, z'
'-x+1/2, -y, z+1/2'
'-x, y+1/2, -z+1/2'
'x+1/2, -y+1/2, -z'

loop_
_atom_site_label
_atom_site_type_symbol
_atom_site_fract_x
_atom_site_fract_y
_atom_site_fract_z
_atom_site_U_iso_or_equiv
_atom_site_adp_type
_atom_site_occupancy
_atom_site_symmetry_multiplicity
_atom_site_calc_flag
_atom_site_refinement_flags
_atom_site_disorder_assembly
_atom_site_disorder_group
Fe1 Fe 0.54290(12) 0.58602(10) -0.14679(9) 0.0289(6) Uani 1 1 d . . .
Fe2 Fe 0.50503(13) 0.70136(11) -0.07608(10) 0.0337(7) Uani 1 1 d . . .
Fe3 Fe 0.38655(12) 0.61827(11) -0.12226(9) 0.0297(6) Uani 1 1 d . . .
Fe4 Fe 0.44141(13) 0.41072(11) 0.17348(10) 0.0326(7) Uani 1 1 d . . .
Fe5 Fe 0.59380(12) 0.39123(11) 0.13163(10) 0.0306(6) Uani 1 1 d . . .
Fe6 Fe 0.46824(13) 0.32950(11) 0.06882(10) 0.0308(6) Uani 1 1 d . . .
P1 P 0.6101(3) 0.6093(2) -0.03422(19) 0.0366(12) Uani 1 1 d . . .
P2 P 0.4346(2) 0.4882(2) -0.11761(18) 0.0296(11) Uani 1 1 d . . .
P3 P 0.3985(3) 0.6440(2) -0.00193(17) 0.0329(12) Uani 1 1 d . . .
P4 P 0.5370(2) 0.51709(19) 0.15011(18) 0.0293(11) Uani 1 1 d . . .
P5 P 0.3632(2) 0.4359(2) 0.06888(18) 0.0297(11) Uani 1 1 d . . .
P6 P 0.5877(2) 0.3922(2) 0.00808(18) 0.0325(12) Uani 1 1 d . . .
O1 O 0.4790(6) 0.6352(5) -0.1132(4) 0.037(3) Uani 1 1 d . . .
O2 O 0.5946(6) 0.5752(5) -0.0822(4) 0.031(2) Uani 1 1 d U . .
O3 O 0.5899(6) 0.5776(6) 0.0138(4) 0.049(3) Uani 1 1 d U . .
O4 O 0.5801(6) 0.6686(5) -0.0355(4) 0.031(3) Uani 1 1 d . . .
O5 O 0.5041(6) 0.5096(5) -0.1257(5) 0.044(3) Uani 1 1 d U . .
O6 O 0.4263(6) 0.4670(5) -0.0639(4) 0.038(3) Uani 1 1 d U . .
O7 O 0.3845(6) 0.5367(5) -0.1293(4) 0.033(3) Uiso 1 1 d . . .
O8 O 0.3750(6) 0.6073(5) -0.0460(4) 0.039(3) Uani 1 1 d U . .
O9 O 0.4347(7) 0.6046(5) 0.0359(4) 0.042(2) Uani 1 1 d U . .
O10 O 0.4394(6) 0.6940(5) -0.0208(4) 0.036(3) Uani 1 1 d . . .
O11 O 0.5960(6) 0.6557(5) -0.1719(5) 0.037(3) Uani 1 1 d U . .
O12 O 0.5719(6) 0.7331(5) -0.1272(5) 0.037(3) Uani 1 1 d U . .
O13 O 0.4436(7) 0.7570(5) -0.1129(5) 0.045(3) Uani 1 1 d U . .
O14 O 0.3595(7) 0.6992(6) -0.1235(4) 0.042(3) Uani 1 1 d U . .
O15 O 0.4883(6) 0.5915(5) -0.2127(4) 0.037(3) Uani 1 1 d U . .
O16 O 0.3914(6) 0.6255(5) -0.1990(5) 0.039(3) Uani 1 1 d U . .
O17 O 0.6101(6) 0.5407(5) -0.1851(5) 0.038(3) Uani 1 1 d U . .
O18 O 0.6396(6) 0.4709(5) -0.1330(5) 0.042(3) Uani 1 1 d U . .
O19 O 0.5018(6) 0.3812(5) 0.1251(4) 0.037(3) Uani 1 1 d . . .
O20 O 0.5907(7) 0.4723(6) 0.1391(5) 0.049(4) Uiso 1 1 d . . .
O21 O 0.4792(6) 0.4874(5) 0.1777(4) 0.041(3) Uani 1 1 d . . .
O22 O 0.5146(7) 0.5455(6) 0.1007(5) 0.048(3) Uani 1 1 d U . .
O23 O 0.4055(6) 0.3911(5) 0.0432(4) 0.034(3) Uani 1 1 d U . .
O24 O 0.3771(6) 0.4943(5) 0.0472(4) 0.034(2) Uani 1 1 d U . .
O25 O 0.3697(5) 0.4358(5) 0.1257(4) 0.032(3) Uani 1 1 d . . .
O26 O 0.5257(6) 0.3589(6) 0.0129(5) 0.043(3) Uani 1 1 d U . .
O27 O 0.6176(7) 0.4007(8) 0.0600(5) 0.064(5) Uani 1 1 d . . .
O28 O 0.5776(8) 0.4497(6) -0.0157(6) 0.059(4) Uani 1 1 d U . .
O29 O 0.5976(6) 0.3786(7) 0.2090(5) 0.056(3) Uani 1 1 d U . .
O30 O 0.4949(6) 0.3883(6) 0.2361(4) 0.044(3) Uani 1 1 d U . .
O31 O 0.3879(7) 0.3392(5) 0.1900(4) 0.043(3) Uani 1 1 d U . .
O32 O 0.4022(7) 0.2934(6) 0.1154(5) 0.047(3) Uani 1 1 d U . .
O33 O 0.6136(7) 0.3047(6) 0.1299(6) 0.057(3) Uani 1 1 d U . .
O34 O 0.5333(7) 0.2672(5) 0.0913(6) 0.051(3) Uani 1 1 d U . .
O35 O 0.4327(7) 0.2720(5) 0.0186(5) 0.045(3) Uani 1 1 d U . .
O36 O 0.4171(7) 0.3245(6) -0.0522(5) 0.046(3) Uani 1 1 d U . .
N1 N 0.5300(9) 0.7844(7) -0.0329(6) 0.047(3) Uani 1 1 d U . .
N2 N 0.2773(7) 0.6076(7) -0.1269(6) 0.039(3) Uani 1 1 d U . .
N4 N 0.7005(8) 0.4026(7) 0.1421(7) 0.051(3) Uani 1 1 d U . .
N5 N 0.3753(8) 0.4499(7) 0.2354(6) 0.044(3) Uani 1 1 d U . .
C1 C 0.7003(9) 0.6159(9) -0.0316(7) 0.039(4) Uani 1 1 d U . .
C2 C 0.7312(11) 0.5588(9) -0.0356(8) 0.051(5) Uani 1 1 d U . .
H2A H 0.7777 0.5632 -0.0400 0.077 Uiso 1 1 calc R . .
H2B H 0.7133 0.5386 -0.0644 0.077 Uiso 1 1 calc R . .
H2C H 0.7227 0.5373 -0.0048 0.077 Uiso 1 1 calc R . .
C3 C 0.7226(9) 0.6549(8) -0.0791(7) 0.044(4) Uani 1 1 d U . .
H3A H 0.7687 0.6630 -0.0765 0.065 Uiso 1 1 calc R . .
H3B H 0.6983 0.6902 -0.0789 0.065 Uiso 1 1 calc R . .
H3C H 0.7141 0.6347 -0.1105 0.065 Uiso 1 1 calc R . .
C4 C 0.7188(10) 0.6476(9) 0.0185(7) 0.046(5) Uani 1 1 d U . .
H4A H 0.7046 0.6254 0.0474 0.068 Uiso 1 1 calc R . .
H4B H 0.6978 0.6845 0.0191 0.068 Uiso 1 1 calc R . .
H4C H 0.7656 0.6526 0.0199 0.068 Uiso 1 1 calc R . .
C5 C 0.4231(10) 0.4286(8) -0.1629(6) 0.039(4) Uani 1 1 d U . .
C6 C 0.4202(10) 0.4554(8) -0.2184(6) 0.039(4) Uani 1 1 d U . .
H6A H 0.4634 0.4677 -0.2284 0.058 Uiso 1 1 calc R . .
H6B H 0.3910 0.4878 -0.2184 0.058 Uiso 1 1 calc R . .
H6C H 0.4045 0.4271 -0.2421 0.058 Uiso 1 1 calc R . .
C7 C 0.4762(9) 0.3860(8) -0.1599(7) 0.040(4) Uani 1 1 d U . .
H7A H 0.4724 0.3648 -0.1285 0.060 Uiso 1 1 calc R . .
H7B H 0.5179 0.4053 -0.1608 0.060 Uiso 1 1 calc R . .
H7C H 0.4731 0.3601 -0.1884 0.060 Uiso 1 1 calc R . .
C8 C 0.3536(9) 0.4011(8) -0.1521(7) 0.042(4) Uani 1 1 d U . .
H8A H 0.3574 0.3730 -0.1254 0.063 Uiso 1 1 calc R . .
H8B H 0.3376 0.3830 -0.1827 0.063 Uiso 1 1 calc R . .
H8C H 0.3235 0.4306 -0.1416 0.063 Uiso 1 1 calc R . .
C9 C 0.3277(10) 0.6747(8) 0.0302(7) 0.041(4) Uani 1 1 d U . .
C10 C 0.3517(10) 0.7094(8) 0.0767(7) 0.043(4) Uani 1 1 d U . .
H10A H 0.3789 0.7405 0.0653 0.065 Uiso 1 1 calc R . .
H10B H 0.3765 0.6848 0.0990 0.065 Uiso 1 1 calc R . .
H10C H 0.3145 0.7245 0.0949 0.065 Uiso 1 1 calc R . .
C11 C 0.2896(10) 0.7154(8) -0.0057(8) 0.048(5) Uani 1 1 d U . .
H11A H 0.2481 0.7250 0.0096 0.072 Uiso 1 1 calc R . .
H11B H 0.2823 0.6967 -0.0380 0.072 Uiso 1 1 calc R . .
H11C H 0.3147 0.7498 -0.0111 0.072 Uiso 1 1 calc R . .
C12 C 0.2795(11) 0.6269(9) 0.0475(8) 0.051(5) Uani 1 1 d U . .
H12A H 0.2377 0.6437 0.0556 0.077 Uiso 1 1 calc R . .
H12B H 0.2968 0.6079 0.0772 0.077 Uiso 1 1 calc R . .
H12C H 0.2741 0.5995 0.0203 0.077 Uiso 1 1 calc R . .
C13 C 0.5988(9) 0.7090(7) -0.1624(7) 0.034(3) Uani 1 1 d U . .
C14 C 0.6398(11) 0.7442(9) -0.1997(8) 0.050(3) Uani 1 1 d U . .
C15 C 0.7024(11) 0.7163(11) -0.2104(10) 0.069(5) Uani 1 1 d U . .
H15A H 0.7257 0.7102 -0.1789 0.103 Uiso 1 1 calc R . .
H15B H 0.7281 0.7403 -0.2326 0.103 Uiso 1 1 calc R . .
H15C H 0.6947 0.6800 -0.2268 0.103 Uiso 1 1 calc R . .
C16 C 0.6503(14) 0.8051(10) -0.1777(11) 0.082(6) Uani 1 1 d U . .
H16A H 0.6500 0.8034 -0.1409 0.124 Uiso 1 1 calc R . .
H16B H 0.6156 0.8299 -0.1892 0.124 Uiso 1 1 calc R . .
H16C H 0.6918 0.8198 -0.1892 0.124 Uiso 1 1 calc R . .
C17 C 0.5984(12) 0.7523(11) -0.2471(9) 0.073(5) Uani 1 1 d U . .
H17A H 0.6125 0.7862 -0.2649 0.110 Uiso 1 1 calc R . .
H17B H 0.5531 0.7564 -0.2375 0.110 Uiso 1 1 calc R . .
H17C H 0.6032 0.7195 -0.2691 0.110 Uiso 1 1 calc R . .
C18 C 0.3819(11) 0.7480(8) -0.1265(8) 0.045(3) Uani 1 1 d U . .
C19 C 0.3507(12) 0.7996(9) -0.1480(8) 0.059(3) Uani 1 1 d U . .
C20 C 0.3709(15) 0.8015(12) -0.2045(9) 0.081(6) Uani 1 1 d U . .
H20A H 0.4173 0.8085 -0.2069 0.121 Uiso 1 1 calc R . .
H20B H 0.3475 0.8318 -0.2215 0.121 Uiso 1 1 calc R . .
H20C H 0.3606 0.7654 -0.2204 0.121 Uiso 1 1 calc R . .
C21 C 0.3641(13) 0.8558(8) -0.1206(9) 0.067(5) Uani 1 1 d U . .
H21A H 0.3391 0.8572 -0.0894 0.100 Uiso 1 1 calc R . .
H21B H 0.3517 0.8873 -0.1422 0.100 Uiso 1 1 calc R . .
H21C H 0.4101 0.8585 -0.1127 0.100 Uiso 1 1 calc R . .
C22 C 0.2737(12) 0.7915(9) -0.1432(10) 0.065(5) Uani 1 1 d U . .
H22A H 0.2588 0.7652 -0.1691 0.098 Uiso 1 1 calc R . .
H22B H 0.2523 0.8279 -0.1478 0.098 Uiso 1 1 calc R . .
H22C H 0.2632 0.7765 -0.1099 0.098 Uiso 1 1 calc R . .
C23 C 0.4378(9) 0.6111(9) -0.2285(7) 0.037(3) Uani 1 1 d U . .
C24 C 0.4290(10) 0.6194(9) -0.2867(7) 0.045(3) Uani 1 1 d U . .
C25 C 0.4880(12) 0.5906(11) -0.3141(8) 0.070(5) Uani 1 1 d U . .
H25A H 0.4868 0.5998 -0.3499 0.106 Uiso 1 1 calc R . .
H25B H 0.4854 0.5496 -0.3098 0.106 Uiso 1 1 calc R . .
H25C H 0.5283 0.6044 -0.2995 0.106 Uiso 1 1 calc R . .
C26 C 0.3662(12) 0.5964(12) -0.3042(9) 0.076(6) Uani 1 1 d U . .
H26A H 0.3311 0.6154 -0.2865 0.114 Uiso 1 1 calc R . .
H26B H 0.3644 0.5559 -0.2972 0.114 Uiso 1 1 calc R . .
H26C H 0.3618 0.6027 -0.3404 0.114 Uiso 1 1 calc R . .
C27 C 0.4277(13) 0.6829(9) -0.2953(8) 0.065(5) Uani 1 1 d U . .
H27A H 0.4110 0.6907 -0.3290 0.097 Uiso 1 1 calc R . .
H27B H 0.4714 0.6980 -0.2923 0.097 Uiso 1 1 calc R . .
H27C H 0.3998 0.7006 -0.2703 0.097 Uiso 1 1 calc R . .
C28 C 0.6408(10) 0.4949(8) -0.1729(8) 0.040(3) Uani 1 1 d U . .
C29 C 0.6888(11) 0.4765(9) -0.2156(8) 0.050(3) Uani 1 1 d U . .
C30 C 0.7388(11) 0.5213(9) -0.2267(9) 0.062(5) Uani 1 1 d U . .
H30A H 0.7818 0.5061 -0.2201 0.092 Uiso 1 1 calc R . .
H30B H 0.7312 0.5540 -0.2051 0.092 Uiso 1 1 calc R . .
H30C H 0.7356 0.5327 -0.2619 0.092 Uiso 1 1 calc R . .
C31 C 0.7190(11) 0.4188(9) -0.2024(8) 0.058(5) Uani 1 1 d U . .
H31A H 0.7181 0.3944 -0.2321 0.087 Uiso 1 1 calc R . .
H31B H 0.6944 0.4012 -0.1752 0.087 Uiso 1 1 calc R . .
H31C H 0.7637 0.4243 -0.1917 0.087 Uiso 1 1 calc R . .
C32 C 0.6435(13) 0.4678(10) -0.2654(9) 0.071(5) Uani 1 1 d U . .
H32A H 0.6701 0.4707 -0.2957 0.107 Uiso 1 1 calc R . .
H32B H 0.6101 0.4970 -0.2662 0.107 Uiso 1 1 calc R . .
H32C H 0.6232 0.4306 -0.2642 0.107 Uiso 1 1 calc R . .
C33 C 0.5903(11) 0.8019(9) -0.0312(8) 0.052(3) Uani 1 1 d U . .
H33 H 0.6247 0.7795 -0.0435 0.062 Uiso 1 1 calc R . .
C34 C 0.6020(12) 0.8608(9) -0.0081(9) 0.061(4) Uani 1 1 d U . .
H34 H 0.6432 0.8781 -0.0089 0.073 Uiso 1 1 calc R . .
C35 C 0.5493(12) 0.8875(10) 0.0141(9) 0.062(4) Uani 1 1 d U . .
H35 H 0.5563 0.9206 0.0333 0.074 Uiso 1 1 calc R . .
C36 C 0.4876(11) 0.8674(8) 0.0091(8) 0.053(4) Uani 1 1 d U . .
H36 H 0.4517 0.8882 0.0209 0.063 Uiso 1 1 calc R . .
C37 C 0.4799(11) 0.8153(8) -0.0141(8) 0.049(3) Uani 1 1 d U . .
H37 H 0.4376 0.8003 -0.0169 0.059 Uiso 1 1 calc R . .
C38 C 0.2397(10) 0.6370(9) -0.1590(7) 0.047(3) Uani 1 1 d U . .
H38 H 0.2608 0.6601 -0.1830 0.057 Uiso 1 1 calc R . .
C39 C 0.1737(10) 0.6361(10) -0.1600(8) 0.056(4) Uani 1 1 d U . .
H39 H 0.1498 0.6568 -0.1842 0.067 Uiso 1 1 calc R . .
C40 C 0.1440(11) 0.6034(10) -0.1238(8) 0.059(4) Uani 1 1 d U . .
H40 H 0.0986 0.6045 -0.1200 0.070 Uiso 1 1 calc R . .
C41 C 0.1806(10) 0.5691(10) -0.0932(8) 0.054(4) Uani 1 1 d U . .
H41 H 0.1608 0.5438 -0.0704 0.065 Uiso 1 1 calc R . .
C42 C 0.2460(10) 0.5724(9) -0.0966(8) 0.046(3) Uani 1 1 d U . .
H42 H 0.2708 0.5481 -0.0760 0.056 Uiso 1 1 calc R . .
C43 C 0.5728(10) 0.5717(9) 0.1922(8) 0.049(4) Uani 1 1 d U . .
C44 C 0.6334(9) 0.5956(8) 0.1673(8) 0.043(4) Uani 1 1 d U . .
H44A H 0.6426 0.6330 0.1811 0.065 Uiso 1 1 calc R . .
H44B H 0.6265 0.5985 0.1310 0.065 Uiso 1 1 calc R . .
H44C H 0.6699 0.5705 0.1739 0.065 Uiso 1 1 calc R . .
C45 C 0.5188(11) 0.6180(10) 0.2014(9) 0.061(5) Uani 1 1 d U . .
H45A H 0.5368 0.6488 0.2216 0.091 Uiso 1 1 calc R . .
H45B H 0.4825 0.6010 0.2194 0.091 Uiso 1 1 calc R . .
H45C H 0.5040 0.6328 0.1691 0.091 Uiso 1 1 calc R . .
C46 C 0.5897(12) 0.5457(11) 0.2435(8) 0.064(5) Uani 1 1 d U . .
H46A H 0.6236 0.5174 0.2392 0.096 Uiso 1 1 calc R . .
H46B H 0.5513 0.5278 0.2578 0.096 Uiso 1 1 calc R . .
H46C H 0.6049 0.5753 0.2662 0.096 Uiso 1 1 calc R . .
C47 C 0.2737(9) 0.4187(9) 0.0544(8) 0.047(4) Uani 1 1 d U . .
C48 C 0.2590(9) 0.3613(8) 0.0756(9) 0.050(5) Uani 1 1 d U . .
H48A H 0.2677 0.3611 0.1117 0.075 Uiso 1 1 calc R . .
H48B H 0.2861 0.3331 0.0590 0.075 Uiso 1 1 calc R . .
H48C H 0.2135 0.3523 0.0697 0.075 Uiso 1 1 calc R . .
C49 C 0.2335(9) 0.4657(8) 0.0755(8) 0.046(4) Uani 1 1 d U . .
H49A H 0.1882 0.4596 0.0667 0.070 Uiso 1 1 calc R . .
H49B H 0.2480 0.5017 0.0615 0.070 Uiso 1 1 calc R . .
H49C H 0.2380 0.4665 0.1121 0.070 Uiso 1 1 calc R . .
C50 C 0.2680(10) 0.4192(10) -0.0060(8) 0.054(5) Uani 1 1 d U . .
H50A H 0.2887 0.3855 -0.0197 0.081 Uiso 1 1 calc R . .
H50B H 0.2893 0.4528 -0.0193 0.081 Uiso 1 1 calc R . .
H50C H 0.2225 0.4196 -0.0156 0.081 Uiso 1 1 calc R . .
C51 C 0.6499(10) 0.3506(9) -0.0305(8) 0.046(4) Uani 1 1 d U . .
C52 C 0.7100(10) 0.3844(10) -0.0351(8) 0.056(5) Uani 1 1 d U . .
H52A H 0.7433 0.3618 -0.0516 0.084 Uiso 1 1 calc R . .
H52B H 0.7249 0.3955 -0.0016 0.084 Uiso 1 1 calc R . .
H52C H 0.7014 0.4182 -0.0551 0.084 Uiso 1 1 calc R . .
C53 C 0.6177(11) 0.3363(8) -0.0830(7) 0.050(5) Uani 1 1 d U . .
H53A H 0.6090 0.3713 -0.1012 0.075 Uiso 1 1 calc R . .
H53B H 0.5772 0.3161 -0.0774 0.075 Uiso 1 1 calc R . .
H53C H 0.6469 0.3127 -0.1027 0.075 Uiso 1 1 calc R . .
C54 C 0.6621(13) 0.2937(10) -0.0002(9) 0.072(6) Uani 1 1 d U . .
H54A H 0.6974 0.2727 -0.0160 0.109 Uiso 1 1 calc R . .
H54B H 0.6229 0.2707 -0.0007 0.109 Uiso 1 1 calc R . .
H54C H 0.6736 0.3026 0.0345 0.109 Uiso 1 1 calc R . .
C55 C 0.5535(10) 0.3759(10) 0.2414(8) 0.050(3) Uani 1 1 d U . .
C56 C 0.5749(11) 0.3527(11) 0.2939(8) 0.062(4) Uani 1 1 d U . .
C57 C 0.5545(17) 0.3968(14) 0.3330(9) 0.111(7) Uani 1 1 d U . .
H57A H 0.5665 0.3837 0.3666 0.166 Uiso 1 1 calc R . .
H57B H 0.5078 0.4023 0.3314 0.166 Uiso 1 1 calc R . .
H57C H 0.5763 0.4326 0.3259 0.166 Uiso 1 1 calc R . .
C58 C 0.5281(16) 0.3012(14) 0.3086(11) 0.111(7) Uani 1 1 d U . .
H58A H 0.5436 0.2666 0.2926 0.167 Uiso 1 1 calc R . .
H58B H 0.4843 0.3094 0.2970 0.167 Uiso 1 1 calc R . .
H58C H 0.5279 0.2963 0.3451 0.167 Uiso 1 1 calc R . .
C59 C 0.6440(12) 0.3488(15) 0.3002(10) 0.097(6) Uani 1 1 d U . .
H59A H 0.6654 0.3683 0.2724 0.145 Uiso 1 1 calc R . .
H59B H 0.6569 0.3091 0.3004 0.145 Uiso 1 1 calc R . .
H59C H 0.6564 0.3664 0.3320 0.145 Uiso 1 1 calc R . .
C60 C 0.3803(11) 0.2987(9) 0.1595(7) 0.050(3) Uani 1 1 d U . .
C61 C 0.3372(14) 0.2466(10) 0.1800(10) 0.069(4) Uani 1 1 d U . .
C62 C 0.2723(14) 0.2700(12) 0.1980(11) 0.090(6) Uani 1 1 d U . .
H62A H 0.2393 0.2408 0.1949 0.134 Uiso 1 1 calc R . .
H62B H 0.2603 0.3025 0.1773 0.134 Uiso 1 1 calc R . .
H62C H 0.2759 0.2817 0.2331 0.134 Uiso 1 1 calc R . .
C63 C 0.3665(16) 0.2264(12) 0.2251(11) 0.097(7) Uani 1 1 d U . .
H63A H 0.3520 0.2492 0.2536 0.145 Uiso 1 1 calc R . .
H63B H 0.4134 0.2291 0.2221 0.145 Uiso 1 1 calc R . .
H63C H 0.3542 0.1870 0.2306 0.145 Uiso 1 1 calc R . .
C64 C 0.3145(16) 0.2118(12) 0.1392(11) 0.100(7) Uani 1 1 d U . .
H64A H 0.3258 0.1724 0.1458 0.150 Uiso 1 1 calc R . .
H64B H 0.3348 0.2240 0.1078 0.150 Uiso 1 1 calc R . .
H64C H 0.2677 0.2154 0.1363 0.150 Uiso 1 1 calc R . .
C65 C 0.5859(12) 0.2651(9) 0.1155(9) 0.054(3) Uani 1 1 d U . .
C66 C 0.6088(13) 0.2050(9) 0.1294(10) 0.069(4) Uani 1 1 d U . .
C67 C 0.5620(16) 0.1836(11) 0.1703(12) 0.102(7) Uani 1 1 d U . .
H67A H 0.5360 0.1527 0.1567 0.153 Uiso 1 1 calc R . .
H67B H 0.5337 0.2144 0.1808 0.153 Uiso 1 1 calc R . .
H67C H 0.5866 0.1701 0.1992 0.153 Uiso 1 1 calc R . .
C68 C 0.6042(15) 0.1635(10) 0.0836(11) 0.089(6) Uani 1 1 d U . .
H68A H 0.6338 0.1319 0.0887 0.133 Uiso 1 1 calc R . .
H68B H 0.6157 0.1835 0.0527 0.133 Uiso 1 1 calc R . .
H68C H 0.5601 0.1492 0.0808 0.133 Uiso 1 1 calc R . .
C69 C 0.6750(15) 0.2040(12) 0.1491(13) 0.105(7) Uani 1 1 d U . .
H69A H 0.6829 0.2383 0.1687 0.158 Uiso 1 1 calc R . .
H69B H 0.7055 0.2023 0.1211 0.158 Uiso 1 1 calc R . .
H69C H 0.6807 0.1709 0.1706 0.158 Uiso 1 1 calc R . .
C70 C 0.4198(11) 0.2791(9) -0.0276(7) 0.047(3) Uani 1 1 d U . .
C71 C 0.4113(10) 0.2218(8) -0.0560(7) 0.067(4) Uani 1 1 d DU . .
C72 C 0.3583(13) 0.1869(11) -0.0311(9) 0.093(6) Uani 1 1 d DU . .
H72A H 0.3180 0.2082 -0.0312 0.140 Uiso 1 1 calc R . .
H72B H 0.3707 0.1783 0.0036 0.140 Uiso 1 1 calc R . .
H72C H 0.3524 0.1517 -0.0497 0.140 Uiso 1 1 calc R . .
C73 C 0.4087(14) 0.2297(11) -0.1132(7) 0.090(6) Uani 1 1 d DU . .
H73A H 0.4073 0.1927 -0.1295 0.136 Uiso 1 1 calc R . .
H73B H 0.4471 0.2501 -0.1243 0.136 Uiso 1 1 calc R . .
H73C H 0.3702 0.2512 -0.1221 0.136 Uiso 1 1 calc R . .
C74 C 0.4774(12) 0.1863(11) -0.0475(11) 0.105(7) Uani 1 1 d DU . .
H74A H 0.4757 0.1515 -0.0672 0.158 Uiso 1 1 calc R . .
H74B H 0.4819 0.1770 -0.0118 0.158 Uiso 1 1 calc R . .
H74C H 0.5142 0.2090 -0.0583 0.158 Uiso 1 1 calc R . .
C75 C 0.7304(11) 0.4465(10) 0.1131(9) 0.056(4) Uani 1 1 d U . .
H75 H 0.7026 0.4689 0.0932 0.067 Uiso 1 1 calc R . .
C76 C 0.7978(11) 0.4601(11) 0.1110(9) 0.062(4) Uani 1 1 d U . .
H76 H 0.8150 0.4894 0.0908 0.074 Uiso 1 1 calc R . .
C77 C 0.8353(12) 0.4255(10) 0.1420(9) 0.064(4) Uani 1 1 d U . .
H77 H 0.8803 0.4317 0.1444 0.077 Uiso 1 1 calc R . .
C78 C 0.8058(12) 0.3807(11) 0.1700(10) 0.068(4) Uani 1 1 d U . .
H78 H 0.8301 0.3564 0.1910 0.082 Uiso 1 1 calc R . .
C79 C 0.7409(11) 0.3751(10) 0.1647(9) 0.060(4) Uani 1 1 d U . .
H79 H 0.7236 0.3436 0.1820 0.072 Uiso 1 1 calc R . .
C80 C 0.3128(10) 0.4489(10) 0.2338(8) 0.051(3) Uani 1 1 d U . .
H80 H 0.2929 0.4298 0.2066 0.061 Uiso 1 1 calc R . .
C81 C 0.2741(12) 0.4736(11) 0.2685(9) 0.060(4) Uani 1 1 d U . .
H81 H 0.2293 0.4657 0.2694 0.072 Uiso 1 1 calc R . .
C82 C 0.3027(12) 0.5116(11) 0.3036(9) 0.066(4) Uani 1 1 d U . .
H82 H 0.2766 0.5345 0.3245 0.079 Uiso 1 1 calc R . .
C83 C 0.3680(11) 0.5145(10) 0.3066(8) 0.058(4) Uani 1 1 d U . .
H83 H 0.3887 0.5365 0.3316 0.070 Uiso 1 1 calc R . .
C84 C 0.4039(11) 0.4834(9) 0.2712(7) 0.050(3) Uani 1 1 d U . .
H84 H 0.4495 0.4857 0.2721 0.060 Uiso 1 1 calc R . .
Li1 Li 0.4230(16) 0.5511(13) 0.0862(11) 0.037(3) Uani 1 1 d U . .
Li2 Li 0.5243(17) 0.6085(12) 0.0591(13) 0.045(4) Uani 1 1 d U . .
Li3 Li 0.4044(18) 0.5287(13) -0.0144(11) 0.044(5) Uani 1 1 d U . .
Li4 Li 0.5819(16) 0.4897(14) -0.0780(13) 0.044(4) Uani 1 1 d U . .
Li5 Li 0.4473(17) 0.4003(13) -0.0255(10) 0.039(4) Uani 1 1 d U . .
O1S O 0.3703(8) 0.5643(6) 0.1500(5) 0.064(4) Uani 1 1 d U . .
C1S C 0.3282(14) 0.5936(12) 0.1831(10) 0.086(7) Uani 1 1 d U . .
H1S1 H 0.3457 0.6311 0.1900 0.129 Uiso 1 1 calc R . .
H1S2 H 0.3243 0.5725 0.2146 0.129 Uiso 1 1 calc R . .
H1S3 H 0.2857 0.5972 0.1675 0.129 Uiso 1 1 calc R . .
O2S O 0.5496(10) 0.6905(6) 0.0680(6) 0.086(5) Uani 1 1 d U . .
C2S C 0.5660(17) 0.7358(10) 0.0901(11) 0.099(8) Uani 1 1 d U . .
H2S1 H 0.5392 0.7413 0.1199 0.149 Uiso 1 1 calc R . .
H2S2 H 0.5603 0.7677 0.0672 0.149 Uiso 1 1 calc R . .
H2S3 H 0.6113 0.7333 0.1001 0.149 Uiso 1 1 calc R . .
O3S O 0.5095(16) 0.0120(14) 0.0897(13) 0.080(9) Uiso 0.50 1 d PDU . .
H3S H 0.5110 -0.0222 0.0822 0.120 Uiso 0.50 1 calc P . .
C3S C 0.4466(18) 0.032(2) 0.0824(18) 0.066(12) Uiso 0.50 1 d PDU . .
H3S1 H 0.4244 0.0343 0.1148 0.099 Uiso 0.50 1 calc P . .
H3S2 H 0.4232 0.0066 0.0601 0.099 Uiso 0.50 1 calc P . .
H3S3 H 0.4483 0.0698 0.0673 0.099 Uiso 0.50 1 calc P . .
O4S O 0.948(2) 0.5003(17) 0.0656(16) 0.101(11) Uiso 0.50 1 d PDU . .
H4S H 0.9537 0.5089 0.0355 0.152 Uiso 0.50 1 calc P . .
C4S C 0.991(3) 0.531(3) 0.096(2) 0.102(15) Uiso 0.50 1 d PDU . .
H4S1 H 0.9775 0.5708 0.0970 0.153 Uiso 0.50 1 calc P . .
H4S2 H 1.0344 0.5284 0.0825 0.153 Uiso 0.50 1 calc P . .
H4S3 H 0.9901 0.5158 0.1303 0.153 Uiso 0.50 1 calc P . .

loop_
_atom_site_aniso_label
_atom_site_aniso_U_11
_atom_site_aniso_U_22
_atom_site_aniso_U_33
_atom_site_aniso_U_23
_atom_site_aniso_U_13
_atom_site_aniso_U_12
Fe1 0.0355(16) 0.0236(13) 0.0276(14) -0.0013(11) -0.0009(12) 0.0052(12)
Fe2 0.0398(16) 0.0274(14) 0.0340(15) -0.0006(13) 0.0031(13) 0.0010(13)
Fe3 0.0320(15) 0.0323(14) 0.0247(14) -0.0003(12) -0.0008(12) 0.0044(12)
Fe4 0.0271(14) 0.0384(16) 0.0323(14) -0.0005(13) -0.0047(12) -0.0009(13)
Fe5 0.0288(15) 0.0317(14) 0.0314(15) 0.0022(12) -0.0034(12) -0.0001(12)
Fe6 0.0331(15) 0.0316(14) 0.0278(14) 0.0025(12) -0.0034(12) -0.0060(12)
P1 0.044(3) 0.034(3) 0.032(3) -0.003(2) -0.007(2) 0.001(3)
P2 0.030(3) 0.031(3) 0.029(3) -0.002(2) 0.002(2) 0.000(2)
P3 0.040(3) 0.034(3) 0.024(3) -0.001(2) -0.003(2) 0.004(2)
P4 0.030(3) 0.026(3) 0.032(3) -0.005(2) -0.001(2) 0.000(2)
P5 0.025(3) 0.035(3) 0.029(3) 0.003(2) -0.003(2) 0.002(2)
P6 0.034(3) 0.034(3) 0.030(3) 0.001(2) 0.006(2) 0.004(2)
O1 0.065(9) 0.034(7) 0.013(6) 0.006(5) 0.006(6) 0.002(7)
O2 0.032(7) 0.038(5) 0.022(6) 0.007(4) -0.011(5) 0.011(5)
O3 0.044(6) 0.081(9) 0.021(6) 0.005(6) -0.014(5) 0.001(7)
O4 0.058(9) 0.024(6) 0.010(6) 0.002(5) 0.009(6) 0.009(6)
O5 0.047(6) 0.040(7) 0.046(7) -0.026(6) 0.001(5) 0.004(6)
O6 0.055(8) 0.038(4) 0.021(4) -0.004(3) -0.010(5) -0.006(5)
O8 0.057(8) 0.039(5) 0.020(5) -0.005(5) 0.006(5) 0.003(6)
O9 0.057(6) 0.038(4) 0.030(5) -0.005(4) -0.001(4) 0.002(5)
O10 0.048(8) 0.027(7) 0.034(7) 0.000(6) 0.001(6) -0.004(6)
O11 0.048(7) 0.020(4) 0.042(6) 0.004(5) 0.007(6) 0.007(5)
O12 0.049(7) 0.028(5) 0.035(6) -0.002(5) 0.002(5) -0.003(5)
O13 0.063(6) 0.026(6) 0.047(7) 0.002(5) 0.004(6) 0.008(5)
O14 0.065(7) 0.047(5) 0.014(5) 0.003(6) 0.005(6) -0.003(5)
O15 0.034(6) 0.045(7) 0.034(6) -0.008(5) -0.002(5) 0.002(5)
O16 0.033(6) 0.049(7) 0.035(5) 0.006(6) 0.008(5) 0.005(5)
O17 0.039(7) 0.030(6) 0.043(6) -0.003(4) 0.011(5) 0.004(5)
O18 0.049(6) 0.033(6) 0.045(6) 0.000(4) 0.008(5) 0.001(5)
O19 0.053(8) 0.042(7) 0.016(6) -0.002(6) -0.002(6) 0.012(7)
O21 0.050(8) 0.055(8) 0.016(6) -0.019(6) 0.014(6) 0.006(7)
O22 0.047(6) 0.054(7) 0.041(6) 0.013(6) -0.009(4) -0.024(5)
O23 0.043(6) 0.031(6) 0.028(5) -0.002(4) -0.002(5) -0.017(6)
O24 0.030(6) 0.044(6) 0.029(5) 0.000(4) -0.001(5) 0.001(4)
O25 0.020(6) 0.044(7) 0.032(7) 0.014(6) 0.005(6) 0.001(6)
O26 0.045(6) 0.053(7) 0.030(7) 0.001(6) 0.000(5) -0.004(6)
O27 0.043(8) 0.123(14) 0.024(7) -0.001(8) -0.006(6) -0.015(9)
O28 0.079(11) 0.035(7) 0.063(7) 0.014(6) 0.032(6) 0.019(7)
O29 0.022(5) 0.101(9) 0.046(6) 0.022(7) -0.001(5) -0.003(7)
O30 0.027(5) 0.074(8) 0.031(6) 0.000(6) 0.002(5) 0.006(6)
O31 0.059(7) 0.045(6) 0.025(6) -0.002(5) 0.000(6) -0.009(6)
O32 0.068(8) 0.047(7) 0.026(5) 0.000(5) -0.008(5) -0.006(6)
O33 0.052(8) 0.041(6) 0.078(8) 0.007(6) -0.001(6) -0.010(6)
O34 0.055(7) 0.025(6) 0.074(8) -0.005(6) 0.001(6) -0.004(6)
O35 0.067(8) 0.039(6) 0.030(5) -0.001(4) -0.010(6) -0.009(6)
O36 0.068(7) 0.039(4) 0.030(5) -0.002(4) -0.010(5) -0.007(6)
N1 0.055(7) 0.037(7) 0.048(7) -0.003(6) 0.000(7) -0.003(5)
N2 0.035(6) 0.059(8) 0.024(6) -0.004(5) -0.002(5) 0.003(6)
N4 0.048(7) 0.053(8) 0.051(8) 0.005(6) -0.002(6) 0.003(6)
N5 0.040(6) 0.062(8) 0.030(6) 0.000(5) -0.001(6) 0.006(7)
C1 0.041(9) 0.043(8) 0.033(7) 0.000(6) -0.018(7) 0.007(7)
C2 0.053(12) 0.052(8) 0.049(11) -0.007(7) -0.010(10) 0.015(9)
C3 0.034(10) 0.053(10) 0.044(8) -0.004(8) 0.000(9) -0.003(9)
C4 0.042(11) 0.053(10) 0.041(8) -0.008(8) -0.014(9) -0.004(9)
C5 0.055(8) 0.044(9) 0.019(7) -0.017(7) 0.011(7) -0.005(6)
C6 0.059(12) 0.039(10) 0.019(7) -0.021(6) 0.005(7) -0.012(8)
C7 0.052(8) 0.037(9) 0.031(9) -0.020(8) 0.001(8) -0.011(7)
C8 0.054(8) 0.039(10) 0.033(9) -0.008(8) 0.010(8) -0.004(8)
C9 0.053(10) 0.035(8) 0.035(8) -0.003(6) 0.017(7) 0.011(6)
C10 0.055(11) 0.040(10) 0.035(9) -0.003(8) 0.023(7) 0.006(8)
C11 0.052(12) 0.041(10) 0.051(10) -0.001(8) 0.014(8) 0.017(9)
C12 0.057(12) 0.054(10) 0.042(11) 0.005(8) 0.008(9) -0.002(8)
C13 0.037(6) 0.023(5) 0.040(6) 0.003(5) 0.002(5) 0.002(5)
C14 0.048(7) 0.044(6) 0.059(7) 0.016(6) 0.010(5) -0.007(6)
C15 0.042(8) 0.073(12) 0.091(14) 0.023(11) 0.016(8) -0.011(8)
C16 0.096(15) 0.049(8) 0.103(14) 0.012(9) 0.019(12) -0.030(9)
C17 0.065(11) 0.092(14) 0.064(9) 0.040(9) 0.003(8) -0.013(11)
C18 0.065(6) 0.032(5) 0.037(6) -0.005(5) 0.002(6) 0.014(5)
C19 0.080(7) 0.045(6) 0.051(7) -0.003(6) -0.004(7) 0.027(7)
C20 0.111(14) 0.078(13) 0.054(8) 0.019(7) 0.000(10) 0.020(13)
C21 0.089(13) 0.029(6) 0.082(11) 0.008(8) -0.013(12) 0.029(8)
C22 0.081(7) 0.036(10) 0.078(13) -0.003(10) -0.006(9) 0.031(8)
C23 0.025(6) 0.049(6) 0.035(5) 0.000(5) 0.006(4) -0.004(5)
C24 0.039(7) 0.063(7) 0.034(5) 0.002(7) 0.001(5) -0.003(6)
C25 0.068(10) 0.104(13) 0.039(9) -0.009(11) 0.011(9) 0.017(11)
C26 0.059(8) 0.106(13) 0.062(11) -0.001(12) -0.021(8) -0.021(10)
C27 0.095(14) 0.064(8) 0.035(10) 0.005(7) -0.004(11) -0.002(8)
C28 0.046(6) 0.028(6) 0.047(5) 0.001(4) 0.011(5) 0.002(5)
C29 0.058(7) 0.042(7) 0.051(6) -0.001(6) 0.016(5) 0.013(5)
C30 0.058(10) 0.054(9) 0.072(13) 0.014(10) 0.032(8) 0.014(8)
C31 0.070(12) 0.050(8) 0.053(11) 0.012(9) 0.032(9) 0.021(7)
C32 0.096(13) 0.065(13) 0.052(7) -0.015(10) 0.001(8) 0.027(10)
C33 0.053(7) 0.052(7) 0.049(8) -0.009(6) 0.005(7) -0.005(6)
C34 0.056(7) 0.053(7) 0.074(9) -0.012(7) 0.002(7) -0.010(6)
C35 0.062(8) 0.045(7) 0.078(9) -0.012(7) 0.001(8) -0.002(6)
C36 0.057(7) 0.034(7) 0.067(9) 0.000(6) 0.002(7) 0.005(6)
C37 0.054(7) 0.036(7) 0.057(8) 0.003(6) 0.001(7) 0.001(6)
C38 0.041(6) 0.067(8) 0.035(7) 0.004(6) -0.003(6) 0.009(7)
C39 0.041(6) 0.075(9) 0.051(8) 0.004(6) -0.005(6) 0.010(7)
C40 0.039(6) 0.079(9) 0.058(8) 0.003(7) -0.004(6) 0.002(7)
C41 0.038(6) 0.072(9) 0.053(8) 0.006(6) 0.001(6) -0.001(7)
C42 0.039(6) 0.061(8) 0.038(7) 0.003(6) -0.004(6) -0.001(7)
C43 0.042(9) 0.055(10) 0.049(8) -0.016(8) -0.009(7) -0.009(7)
C44 0.035(8) 0.037(10) 0.058(10) -0.012(8) -0.018(7) -0.010(8)
C45 0.053(10) 0.059(11) 0.069(12) -0.039(10) -0.001(9) -0.008(8)
C46 0.064(13) 0.091(13) 0.038(9) -0.016(9) -0.011(9) -0.018(10)
C47 0.031(9) 0.055(8) 0.056(8) 0.001(8) -0.009(8) -0.001(7)
C48 0.027(10) 0.055(8) 0.069(11) 0.005(9) -0.009(10) 0.006(9)
C49 0.027(10) 0.053(9) 0.060(11) -0.005(9) -0.016(9) -0.005(8)
C50 0.042(11) 0.064(12) 0.056(8) -0.005(8) -0.015(9) -0.013(10)
C51 0.050(9) 0.044(9) 0.046(8) -0.007(7) 0.021(8) 0.014(7)
C52 0.040(10) 0.088(12) 0.040(11) -0.010(10) 0.020(8) 0.007(8)
C53 0.065(12) 0.039(10) 0.045(9) 0.000(8) 0.022(8) -0.012(9)
C54 0.091(14) 0.062(11) 0.064(11) 0.009(10) 0.024(11) 0.039(10)
C55 0.026(5) 0.086(8) 0.039(5) 0.010(6) 0.001(4) -0.005(6)
C56 0.048(7) 0.100(9) 0.038(6) 0.013(6) -0.005(6) 0.004(7)
C57 0.135(16) 0.151(14) 0.046(8) -0.008(11) -0.008(12) 0.041(13)
C58 0.104(14) 0.146(14) 0.083(14) 0.056(10) -0.003(13) -0.032(12)
C59 0.054(8) 0.184(18) 0.052(12) 0.027(13) -0.012(8) 0.007(10)
C60 0.070(7) 0.047(6) 0.032(6) -0.004(5) 0.000(6) -0.015(6)
C61 0.088(9) 0.058(8) 0.060(8) 0.011(6) 0.002(7) -0.027(7)
C62 0.084(10) 0.096(15) 0.090(14) 0.024(11) 0.013(10) -0.029(9)
C63 0.116(15) 0.077(14) 0.097(12) 0.042(10) -0.020(12) -0.034(12)
C64 0.136(17) 0.074(13) 0.088(12) -0.001(10) 0.001(11) -0.062(11)
C65 0.060(7) 0.032(5) 0.071(8) 0.004(6) -0.002(6) -0.005(6)
C66 0.081(9) 0.037(6) 0.088(9) 0.008(6) -0.007(7) 0.003(7)
C67 0.139(14) 0.056(12) 0.111(14) 0.038(10) 0.024(12) 0.015(13)
C68 0.111(16) 0.042(9) 0.113(13) -0.009(9) -0.005(11) 0.013(12)
C69 0.098(10) 0.059(13) 0.159(18) 0.003(13) -0.040(11) 0.019(10)
C70 0.069(7) 0.040(4) 0.031(5) -0.002(4) -0.008(6) -0.012(6)
C71 0.099(9) 0.047(5) 0.053(7) -0.016(6) -0.002(8) -0.025(7)
C72 0.135(13) 0.070(12) 0.074(12) -0.024(11) 0.016(12) -0.054(11)
C73 0.136(17) 0.085(14) 0.051(7) -0.031(8) 0.011(10) -0.040(13)
C74 0.133(12) 0.078(12) 0.104(15) -0.041(12) 0.008(12) 0.020(10)
C75 0.047(7) 0.060(8) 0.060(9) 0.003(6) -0.004(7) -0.007(7)
C76 0.045(7) 0.073(9) 0.067(9) -0.001(7) -0.007(7) -0.006(7)
C77 0.050(7) 0.073(9) 0.071(9) -0.005(7) -0.013(7) -0.003(7)
C78 0.054(7) 0.077(9) 0.073(9) 0.003(7) -0.012(7) 0.002(7)
C79 0.050(7) 0.067(8) 0.063(9) 0.008(7) -0.005(7) 0.007(7)
C80 0.039(6) 0.068(9) 0.045(7) 0.005(6) 0.002(6) 0.009(7)
C81 0.046(7) 0.079(9) 0.055(8) 0.000(7) 0.012(6) 0.007(7)
C82 0.059(7) 0.083(9) 0.056(8) -0.008(7) 0.013(7) 0.011(8)
C83 0.059(7) 0.072(9) 0.043(7) -0.012(6) 0.010(7) 0.006(8)
C84 0.050(7) 0.065(8) 0.035(7) -0.006(6) 0.004(6) 0.003(7)
Li1 0.050(6) 0.037(9) 0.024(5) -0.006(4) -0.001(4) 0.009(6)
Li2 0.056(7) 0.021(7) 0.058(14) 0.001(6) -0.008(5) 0.005(6)
Li3 0.068(15) 0.039(4) 0.023(5) -0.001(4) -0.004(6) -0.001(6)
Li4 0.049(15) 0.041(8) 0.042(11) -0.003(10) 0.006(7) 0.000(13)
Li5 0.062(14) 0.039(4) 0.017(9) -0.006(5) -0.004(7) 0.000(6)
O1S 0.097(9) 0.057(9) 0.038(5) -0.006(5) 0.024(6) 0.028(7)
C1S 0.097(15) 0.089(15) 0.072(13) 0.010(12) 0.046(11) 0.044(13)
O2S 0.148(13) 0.043(6) 0.066(10) -0.009(6) -0.033(10) -0.038(7)
C2S 0.17(2) 0.046(10) 0.083(15) -0.021(10) -0.039(15) -0.026(13)

loop_
_atom_type_symbol
_atom_type_description
_atom_type_scat_dispersion_real
_atom_type_scat_dispersion_imag
_atom_type_scat_source
C C 0.0033 0.0016 'International Tables Vol C Tables 4.2.6.8 and 6.1.1.4'
H H 0.0000 0.0000 'International Tables Vol C Tables 4.2.6.8 and 6.1.1.4'
Li Li -0.0003 0.0001 'International Tables Vol C Tables 4.2.6.8 and 6.1.1.4'
N N 0.0061 0.0033 'International Tables Vol C Tables 4.2.6.8 and 6.1.1.4'
O O 0.0106 0.0060 'International Tables Vol C Tables 4.2.6.8 and 6.1.1.4'
P P 0.1023 0.0942 'International Tables Vol C Tables 4.2.6.8 and 6.1.1.4'
Fe Fe 0.3463 0.8444 'International Tables Vol C Tables 4.2.6.8 and 6.1.1.4'

loop_
_geom_angle_atom_site_label_1
_geom_angle_atom_site_label_2
_geom_angle_atom_site_label_3
_geom_angle
_geom_angle_site_symmetry_1
_geom_angle_site_symmetry_3
_geom_angle_publ_flag
O1 Fe1 O17 175.4(5) . . ?
O1 Fe1 O2 92.7(5) . . ?
O17 Fe1 O2 89.7(5) . . ?
O1 Fe1 O5 97.7(5) . . ?
O17 Fe1 O5 86.5(5) . . ?
O2 Fe1 O5 82.3(5) . . ?
O1 Fe1 O15 88.8(5) . . ?
O17 Fe1 O15 89.1(5) . . ?
O2 Fe1 O15 176.2(5) . . ?
O5 Fe1 O15 94.1(5) . . ?
O1 Fe1 O11 91.8(5) . . ?
O17 Fe1 O11 84.1(5) . . ?
O2 Fe1 O11 95.2(5) . . ?
O5 Fe1 O11 170.3(5) . . ?
O15 Fe1 O11 88.2(5) . . ?
O1 Fe1 Li4 110.4(7) . . ?
O17 Fe1 Li4 73.9(7) . . ?
O2 Fe1 Li4 42.1(7) . . ?
O5 Fe1 Li4 43.8(7) . . ?
O15 Fe1 Li4 134.1(7) . . ?
O11 Fe1 Li4 130.2(7) . . ?
O1 Fe2 O10 96.6(5) . . ?
O1 Fe2 O4 100.0(5) . . ?
O10 Fe2 O4 95.5(5) . . ?
O1 Fe2 O13 95.9(5) . . ?
O10 Fe2 O13 89.1(5) . . ?
O4 Fe2 O13 162.8(5) . . ?
O1 Fe2 O12 98.4(5) . . ?
O10 Fe2 O12 163.6(5) . . ?
O4 Fe2 O12 88.5(5) . . ?
O13 Fe2 O12 82.6(5) . . ?
O1 Fe2 N1 176.1(6) . . ?
O10 Fe2 N1 82.2(5) . . ?
O4 Fe2 N1 83.8(5) . . ?
O13 Fe2 N1 80.4(6) . . ?
O12 Fe2 N1 82.5(5) . . ?
O7 Fe3 O1 103.6(5) . . ?
O7 Fe3 O14 161.3(5) . . ?
O1 Fe3 O14 94.6(5) . . ?
O7 Fe3 O16 89.3(5) . . ?
O1 Fe3 O16 93.3(5) . . ?
O14 Fe3 O16 85.3(5) . . ?
O7 Fe3 O8 88.1(5) . . ?
O1 Fe3 O8 91.1(5) . . ?
O14 Fe3 O8 96.0(5) . . ?
O16 Fe3 O8 175.4(5) . . ?
O7 Fe3 N2 82.2(6) . . ?
O1 Fe3 N2 173.3(5) . . ?
O14 Fe3 N2 80.0(6) . . ?
O16 Fe3 N2 90.2(5) . . ?
O8 Fe3 N2 85.6(5) . . ?
O19 Fe4 O21 96.5(5) . . ?
O19 Fe4 O25 99.4(5) . . ?
O21 Fe4 O25 93.2(5) . . ?
O19 Fe4 O30 95.5(5) . . ?
O21 Fe4 O30 88.7(5) . . ?
O25 Fe4 O30 164.7(5) . . ?
O19 Fe4 O31 101.1(5) . . ?
O21 Fe4 O31 161.6(5) . . ?
O25 Fe4 O31 88.9(5) . . ?
O30 Fe4 O31 84.6(5) . . ?
O19 Fe4 N5 175.4(6) . . ?
O21 Fe4 N5 80.0(5) . . ?
O25 Fe4 N5 84.0(5) . . ?
O30 Fe4 N5 81.4(5) . . ?
O31 Fe4 N5 82.0(6) . . ?
O19 Fe5 O20 95.7(6) . . ?
O19 Fe5 O27 100.0(5) . . ?
O20 Fe5 O27 89.7(7) . . ?
O19 Fe5 O29 96.2(5) . . ?
O20 Fe5 O29 92.4(6) . . ?
O27 Fe5 O29 163.4(6) . . ?
O19 Fe5 O33 94.1(5) . . ?
O20 Fe5 O33 169.5(6) . . ?
O27 Fe5 O33 92.4(7) . . ?
O29 Fe5 O33 82.7(6) . . ?
O19 Fe5 N4 178.1(6) . . ?
O20 Fe5 N4 84.3(6) . . ?
O27 Fe5 N4 82.0(6) . . ?
O29 Fe5 N4 81.8(6) . . ?
O33 Fe5 N4 85.8(6) . . ?
O26 Fe6 O32 170.2(5) . . ?
O26 Fe6 O35 87.9(5) . . ?
O32 Fe6 O35 82.7(5) . . ?
O26 Fe6 O19 97.4(5) . . ?
O32 Fe6 O19 92.1(5) . . ?
O35 Fe6 O19 174.0(5) . . ?
O26 Fe6 O23 83.4(5) . . ?
O32 Fe6 O23 94.3(5) . . ?
O35 Fe6 O23 91.6(5) . . ?
O19 Fe6 O23 91.8(5) . . ?
O26 Fe6 O34 94.2(6) . . ?
O32 Fe6 O34 87.9(6) . . ?
O35 Fe6 O34 87.1(5) . . ?
O19 Fe6 O34 89.6(5) . . ?
O23 Fe6 O34 177.3(5) . . ?
O26 Fe6 Li5 44.9(8) . . ?
O32 Fe6 Li5 129.5(8) . . ?
O35 Fe6 Li5 77.2(7) . . ?
O19 Fe6 Li5 108.6(7) . . ?
O23 Fe6 Li5 41.5(7) . . ?
O34 Fe6 Li5 135.9(7) . . ?
O4 P1 O3 110.7(7) . . ?
O4 P1 O2 112.1(7) . . ?
O3 P1 O2 111.9(7) . . ?
O4 P1 C1 109.2(8) . . ?
O3 P1 C1 106.3(8) . . ?
O2 P1 C1 106.3(8) . . ?
O4 P1 Li2 77.7(7) . . ?
O3 P1 Li2 33.4(8) . . ?
O2 P1 Li2 123.2(8) . . ?
C1 P1 Li2 123.4(9) . . ?
O4 P1 Li4 138.2(8) . . ?
O3 P1 Li4 79.3(8) . . ?
O2 P1 Li4 34.6(7) . . ?
C1 P1 Li4 106.0(9) . . ?
Li2 P1 Li4 100.8(9) . . ?
O6 P2 O5 110.2(8) . . ?
O6 P2 O7 110.5(7) . . ?
O5 P2 O7 110.3(7) . . ?
O6 P2 C5 109.9(8) . . ?
O5 P2 C5 106.1(8) . . ?
O7 P2 C5 109.7(8) . . ?
O6 P2 Li3 38.5(8) . . ?
O5 P2 Li3 102.7(9) . . ?
O7 P2 Li3 79.0(8) . . ?
C5 P2 Li3 144.2(9) . . ?
O8 P3 O10 111.2(7) . . ?
O8 P3 O9 107.6(7) . . ?
O10 P3 O9 113.9(7) . . ?
O8 P3 C9 108.8(9) . . ?
O10 P3 C9 106.6(8) . . ?
O9 P3 C9 108.6(8) . . ?
O8 P3 Li3 50.3(8) . . ?
O10 P3 Li3 134.3(9) . . ?
O9 P3 Li3 57.5(8) . . ?
C9 P3 Li3 118.8(10) . . ?
O22 P4 O20 110.5(8) . . ?
O22 P4 O21 111.3(7) . . ?
O20 P4 O21 109.0(7) . . ?
O22 P4 C43 109.0(9) . . ?
O20 P4 C43 107.4(9) . . ?
O21 P4 C43 109.6(8) . . ?
O22 P4 Li1 34.1(8) . . ?
O20 P4 Li1 129.2(8) . . ?
O21 P4 Li1 77.6(8) . . ?
C43 P4 Li1 117.6(9) . . ?
O25 P5 O24 111.1(7) . . ?
O25 P5 O23 113.1(7) . . ?
O24 P5 O23 110.5(7) . . ?
O25 P5 C47 106.4(8) . . ?
O24 P5 C47 107.2(8) . . ?
O23 P5 C47 108.3(8) . . ?
O25 P5 Li1 79.2(7) . . ?
O24 P5 Li1 33.3(7) . . ?
O23 P5 Li1 117.1(8) . . ?
C47 P5 Li1 127.6(9) . . ?
O25 P5 Li5 137.7(8) . . ?
O24 P5 Li5 80.7(7) . . ?
O23 P5 Li5 31.8(7) . . ?
C47 P5 Li5 108.3(9) . . ?
Li1 P5 Li5 97.7(8) . . ?
O26 P6 O28 112.7(9) . . ?
O26 P6 O27 109.7(8) . . ?
O28 P6 O27 108.3(10) . . ?
O26 P6 C51 110.4(9) . . ?
O28 P6 C51 109.4(9) . . ?
O27 P6 C51 106.2(9) . . ?
O26 P6 Li5 41.1(8) . . ?
O28 P6 Li5 71.9(9) . . ?
O27 P6 Li5 130.0(8) . . ?
C51 P6 Li5 121.1(9) . . ?
Fe2 O1 Fe3 119.9(6) . . ?
Fe2 O1 Fe1 121.5(7) . . ?
Fe3 O1 Fe1 118.5(6) . . ?
P1 O2 Fe1 137.6(7) . . ?
P1 O2 Li4 119.9(11) . . ?
Fe1 O2 Li4 95.9(11) . . ?
P1 O3 Li2 121.1(13) . . ?
P1 O4 Fe2 131.8(7) . . ?
P2 O5 Fe1 133.8(8) . . ?
P2 O5 Li4 123.9(12) . . ?
Fe1 O5 Li4 93.5(10) . . ?
P2 O6 Li5 137.7(12) . . ?
P2 O6 Li3 113.4(11) . . ?
Li5 O6 Li3 107.3(13) . . ?
P2 O7 Fe3 133.7(7) . . ?
P3 O8 Fe3 129.9(8) . . ?
P3 O8 Li3 96.0(10) . . ?
Fe3 O8 Li3 117.7(10) . . ?
P3 O9 Li1 143.9(13) . . ?
P3 O9 Li2 128.9(12) . . ?
Li1 O9 Li2 85.9(15) . . ?
P3 O9 Li3 87.9(10) . . ?
Li1 O9 Li3 81.5(13) . . ?
Li2 O9 Li3 118.3(14) . . ?
P3 O10 Fe2 132.6(7) . . ?
C13 O11 Fe1 137.3(12) . . ?
C13 O12 Fe2 129.1(12) . . ?
C18 O13 Fe2 127.5(12) . . ?
C18 O14 Fe3 141.8(14) . . ?
C23 O15 Fe1 141.1(12) . . ?
C23 O16 Fe3 128.3(12) . . ?
C28 O17 Fe1 130.8(12) . . ?
C28 O18 Li4 124.7(16) . . ?
Fe4 O19 Fe5 122.5(6) . . ?
Fe4 O19 Fe6 118.8(7) . . ?
Fe5 O19 Fe6 118.3(6) . . ?
P4 O20 Fe5 135.8(9) . . ?
P4 O21 Fe4 133.3(7) . . ?
P4 O22 Li2 144.9(13) . . ?
P4 O22 Li1 119.4(12) . . ?
Li2 O22 Li1 86.2(15) . . ?
P5 O23 Li5 124.7(11) . . ?
P5 O23 Fe6 134.3(7) . . ?
Li5 O23 Fe6 96.0(11) . . ?
P5 O24 Li3 139.9(12) . . ?
P5 O24 Li1 121.2(11) . . ?
Li3 O24 Li1 90.9(14) . . ?
P5 O25 Fe4 133.2(7) . . ?
P6 O26 Fe6 137.7(8) . . ?
P6 O26 Li5 111.4(11) . . ?
Fe6 O26 Li5 93.5(10) . . ?
P6 O27 Fe5 138.9(9) . . ?
P6 O28 Li4 143.2(13) . . ?
C55 O29 Fe5 131.1(13) . . ?
C55 O30 Fe4 131.9(12) . . ?
C60 O31 Fe4 123.4(12) . . ?
C60 O32 Fe6 139.8(13) . . ?
C65 O33 Fe5 134.4(16) . . ?
C65 O34 Fe6 137.0(13) . . ?
C70 O35 Fe6 128.3(13) . . ?
C70 O36 Li5 123.9(15) . . ?
C33 N1 C37 122.7(18) . . ?
C33 N1 Fe2 119.5(14) . . ?
C37 N1 Fe2 117.6(14) . . ?
C42 N2 C38 115.1(17) . . ?
C42 N2 Fe3 121.4(13) . . ?
C38 N2 Fe3 123.4(14) . . ?
C79 N4 C75 111(2) . . ?
C79 N4 Fe5 132.3(17) . . ?
C75 N4 Fe5 116.5(14) . . ?
C80 N5 C84 117.6(19) . . ?
C80 N5 Fe4 123.8(14) . . ?
C84 N5 Fe4 117.7(14) . . ?
C2 C1 C4 112.7(16) . . ?
C2 C1 C3 109.6(17) . . ?
C4 C1 C3 108.3(16) . . ?
C2 C1 P1 110.3(14) . . ?
C4 C1 P1 108.3(14) . . ?
C3 C1 P1 107.5(12) . . ?
C1 C2 H2A 109.5 . . ?
C1 C2 H2B 109.5 . . ?
H2A C2 H2B 109.5 . . ?
C1 C2 H2C 109.5 . . ?
H2A C2 H2C 109.5 . . ?
H2B C2 H2C 109.5 . . ?
C1 C3 H3A 109.5 . . ?
C1 C3 H3B 109.5 . . ?
H3A C3 H3B 109.5 . . ?
C1 C3 H3C 109.5 . . ?
H3A C3 H3C 109.5 . . ?
H3B C3 H3C 109.5 . . ?
C1 C4 H4A 109.5 . . ?
C1 C4 H4B 109.5 . . ?
H4A C4 H4B 109.5 . . ?
C1 C4 H4C 109.5 . . ?
H4A C4 H4C 109.5 . . ?
H4B C4 H4C 109.5 . . ?
C7 C5 C6 110.0(15) . . ?
C7 C5 C8 112.1(16) . . ?
C6 C5 C8 106.9(15) . . ?
C7 C5 P2 112.3(13) . . ?
C6 C5 P2 107.3(13) . . ?
C8 C5 P2 107.8(12) . . ?
C5 C6 H6A 109.5 . . ?
C5 C6 H6B 109.5 . . ?
H6A C6 H6B 109.5 . . ?
C5 C6 H6C 109.5 . . ?
H6A C6 H6C 109.5 . . ?
H6B C6 H6C 109.5 . . ?
C5 C7 H7A 109.5 . . ?
C5 C7 H7B 109.5 . . ?
H7A C7 H7B 109.5 . . ?
C5 C7 H7C 109.5 . . ?
H7A C7 H7C 109.5 . . ?
H7B C7 H7C 109.5 . . ?
C5 C8 H8A 109.5 . . ?
C5 C8 H8B 109.5 . . ?
H8A C8 H8B 109.5 . . ?
C5 C8 H8C 109.5 . . ?
H8A C8 H8C 109.5 . . ?
H8B C8 H8C 109.5 . . ?
C10 C9 C11 108.5(16) . . ?
C10 C9 C12 110.3(15) . . ?
C11 C9 C12 107.4(17) . . ?
C10 C9 P3 108.7(14) . . ?
C11 C9 P3 111.1(13) . . ?
C12 C9 P3 110.8(13) . . ?
C9 C10 H10A 109.5 . . ?
C9 C10 H10B 109.5 . . ?
H10A C10 H10B 109.5 . . ?
C9 C10 H10C 109.5 . . ?
H10A C10 H10C 109.5 . . ?
H10B C10 H10C 109.5 . . ?
C9 C11 H11A 109.5 . . ?
C9 C11 H11B 109.5 . . ?
H11A C11 H11B 109.5 . . ?
C9 C11 H11C 109.5 . . ?
H11A C11 H11C 109.5 . . ?
H11B C11 H11C 109.5 . . ?
C9 C12 H12A 109.5 . . ?
C9 C12 H12B 109.5 . . ?
H12A C12 H12B 109.5 . . ?
C9 C12 H12C 109.5 . . ?
H12A C12 H12C 109.5 . . ?
H12B C12 H12C 109.5 . . ?
O12 C13 O11 125.6(17) . . ?
O12 C13 C14 119.0(16) . . ?
O11 C13 C14 115.4(17) . . ?
C15 C14 C17 113(2) . . ?
C15 C14 C13 111.3(18) . . ?
C17 C14 C13 106.7(18) . . ?
C15 C14 C16 111(2) . . ?
C17 C14 C16 106(2) . . ?
C13 C14 C16 109.4(18) . . ?
C14 C15 H15A 109.5 . . ?
C14 C15 H15B 109.5 . . ?
H15A C15 H15B 109.5 . . ?
C14 C15 H15C 109.5 . . ?
H15A C15 H15C 109.5 . . ?
H15B C15 H15C 109.5 . . ?
C14 C16 H16A 109.5 . . ?
C14 C16 H16B 109.5 . . ?
H16A C16 H16B 109.5 . . ?
C14 C16 H16C 109.5 . . ?
H16A C16 H16C 109.5 . . ?
H16B C16 H16C 109.5 . . ?
C14 C17 H17A 109.5 . . ?
C14 C17 H17B 109.5 . . ?
H17A C17 H17B 109.5 . . ?
C14 C17 H17C 109.5 . . ?
H17A C17 H17C 109.5 . . ?
H17B C17 H17C 109.5 . . ?
O14 C18 O13 118.9(18) . . ?
O14 C18 C19 128(2) . . ?
O13 C18 C19 112.5(19) . . ?
C18 C19 C21 116.5(19) . . ?
C18 C19 C20 105.9(18) . . ?
C21 C19 C20 112(2) . . ?
C18 C19 C22 107.5(19) . . ?
C21 C19 C22 104.2(18) . . ?
C20 C19 C22 110(2) . . ?
C19 C20 H20A 109.5 . . ?
C19 C20 H20B 109.5 . . ?
H20A C20 H20B 109.5 . . ?
C19 C20 H20C 109.5 . . ?
H20A C20 H20C 109.5 . . ?
H20B C20 H20C 109.5 . . ?
C19 C21 H21A 109.5 . . ?
C19 C21 H21B 109.5 . . ?
H21A C21 H21B 109.5 . . ?
C19 C21 H21C 109.5 . . ?
H21A C21 H21C 109.5 . . ?
H21B C21 H21C 109.5 . . ?
C19 C22 H22A 109.5 . . ?
C19 C22 H22B 109.5 . . ?
H22A C22 H22B 109.5 . . ?
C19 C22 H22C 109.5 . . ?
H22A C22 H22C 109.5 . . ?
H22B C22 H22C 109.5 . . ?
O15 C23 O16 122.2(17) . . ?
O15 C23 C24 119.2(16) . . ?
O16 C23 C24 118.7(17) . . ?
C26 C24 C27 107(2) . . ?
C26 C24 C23 111.3(17) . . ?
C27 C24 C23 106.0(17) . . ?
C26 C24 C25 112(2) . . ?
C27 C24 C25 111.8(19) . . ?
C23 C24 C25 108.1(17) . . ?
C24 C25 H25A 109.5 . . ?
C24 C25 H25B 109.5 . . ?
H25A C25 H25B 109.5 . . ?
C24 C25 H25C 109.5 . . ?
H25A C25 H25C 109.5 . . ?
H25B C25 H25C 109.5 . . ?
C24 C26 H26A 109.5 . . ?
C24 C26 H26B 109.5 . . ?
H26A C26 H26B 109.5 . . ?
C24 C26 H26C 109.5 . . ?
H26A C26 H26C 109.5 . . ?
H26B C26 H26C 109.5 . . ?
C24 C27 H27A 109.5 . . ?
C24 C27 H27B 109.5 . . ?
H27A C27 H27B 109.5 . . ?
C24 C27 H27C 109.5 . . ?
H27A C27 H27C 109.5 . . ?
H27B C27 H27C 109.5 . . ?
O18 C28 O17 127.0(19) . . ?
O18 C28 C29 121.4(18) . . ?
O17 C28 C29 111.2(17) . . ?
O18 C28 Li4 34.7(11) . . ?
O17 C28 Li4 92.6(13) . . ?
C29 C28 Li4 156.0(16) . . ?
C30 C29 C31 112.8(19) . . ?
C30 C29 C28 112.3(17) . . ?
C31 C29 C28 109.7(17) . . ?
C30 C29 C32 108.9(19) . . ?
C31 C29 C32 107.7(18) . . ?
C28 C29 C32 104.9(18) . . ?
C29 C30 H30A 109.5 . . ?
C29 C30 H30B 109.5 . . ?
H30A C30 H30B 109.5 . . ?
C29 C30 H30C 109.5 . . ?
H30A C30 H30C 109.5 . . ?
H30B C30 H30C 109.5 . . ?
C29 C31 H31A 109.5 . . ?
C29 C31 H31B 109.5 . . ?
H31A C31 H31B 109.5 . . ?
C29 C31 H31C 109.5 . . ?
H31A C31 H31C 109.5 . . ?
H31B C31 H31C 109.5 . . ?
C29 C32 H32A 109.5 . . ?
C29 C32 H32B 109.5 . . ?
H32A C32 H32B 109.5 . . ?
C29 C32 H32C 109.5 . . ?
H32A C32 H32C 109.5 . . ?
H32B C32 H32C 109.5 . . ?
N1 C33 C34 117(2) . . ?
N1 C33 H33 121.7 . . ?
C34 C33 H33 121.7 . . ?
C35 C34 C33 117(2) . . ?
C35 C34 H34 121.5 . . ?
C33 C34 H34 121.5 . . ?
C36 C35 C34 122(2) . . ?
C36 C35 H35 119.0 . . ?
C34 C35 H35 119.0 . . ?
C35 C36 C37 117(2) . . ?
C35 C36 H36 121.3 . . ?
C37 C36 H36 121.3 . . ?
N1 C37 C36 123(2) . . ?
N1 C37 H37 118.3 . . ?
C36 C37 H37 118.3 . . ?
N2 C38 C39 126(2) . . ?
N2 C38 H38 117.2 . . ?
C39 C38 H38 117.2 . . ?
C38 C39 C40 116(2) . . ?
C38 C39 H39 121.9 . . ?
C40 C39 H39 121.9 . . ?
C41 C40 C39 120(2) . . ?
C41 C40 H40 120.1 . . ?
C39 C40 H40 120.1 . . ?
C42 C41 C40 118(2) . . ?
C42 C41 H41 120.8 . . ?
C40 C41 H41 120.8 . . ?
N2 C42 C41 124(2) . . ?
N2 C42 H42 117.9 . . ?
C41 C42 H42 117.9 . . ?
C44 C43 C46 110.2(17) . . ?
C44 C43 C45 113.0(18) . . ?
C46 C43 C45 107.4(18) . . ?
C44 C43 P4 109.0(14) . . ?
C46 C43 P4 110.2(15) . . ?
C45 C43 P4 107.0(13) . . ?
C43 C44 H44A 109.5 . . ?
C43 C44 H44B 109.5 . . ?
H44A C44 H44B 109.5 . . ?
C43 C44 H44C 109.5 . . ?
H44A C44 H44C 109.5 . . ?
H44B C44 H44C 109.5 . . ?
C43 C45 H45A 109.5 . . ?
C43 C45 H45B 109.5 . . ?
H45A C45 H45B 109.5 . . ?
C43 C45 H45C 109.5 . . ?
H45A C45 H45C 109.5 . . ?
H45B C45 H45C 109.5 . . ?
C43 C46 H46A 109.5 . . ?
C43 C46 H46B 109.5 . . ?
H46A C46 H46B 109.5 . . ?
C43 C46 H46C 109.5 . . ?
H46A C46 H46C 109.5 . . ?
H46B C46 H46C 109.5 . . ?
C48 C47 C49 114.7(18) . . ?
C48 C47 C50 111.4(18) . . ?
C49 C47 C50 109.1(17) . . ?
C48 C47 P5 108.1(14) . . ?
C49 C47 P5 107.6(14) . . ?
C50 C47 P5 105.5(13) . . ?
C47 C48 H48A 109.5 . . ?
C47 C48 H48B 109.5 . . ?
H48A C48 H48B 109.5 . . ?
C47 C48 H48C 109.5 . . ?
H48A C48 H48C 109.5 . . ?
H48B C48 H48C 109.5 . . ?
C47 C49 H49A 109.5 . . ?
C47 C49 H49B 109.5 . . ?
H49A C49 H49B 109.5 . . ?
C47 C49 H49C 109.5 . . ?
H49A C49 H49C 109.5 . . ?
H49B C49 H49C 109.5 . . ?
C47 C50 H50A 109.5 . . ?
C47 C50 H50B 109.5 . . ?
H50A C50 H50B 109.5 . . ?
C47 C50 H50C 109.5 . . ?
H50A C50 H50C 109.5 . . ?
H50B C50 H50C 109.5 . . ?
C52 C51 C53 113.3(17) . . ?
C52 C51 C54 111(2) . . ?
C53 C51 C54 109.4(18) . . ?
C52 C51 P6 109.3(14) . . ?
C53 C51 P6 107.3(14) . . ?
C54 C51 P6 105.8(14) . . ?
C51 C52 H52A 109.5 . . ?
C51 C52 H52B 109.5 . . ?
H52A C52 H52B 109.5 . . ?
C51 C52 H52C 109.5 . . ?
H52A C52 H52C 109.5 . . ?
H52B C52 H52C 109.5 . . ?
C51 C53 H53A 109.5 . . ?
C51 C53 H53B 109.5 . . ?
H53A C53 H53B 109.5 . . ?
C51 C53 H53C 109.5 . . ?
H53A C53 H53C 109.5 . . ?
H53B C53 H53C 109.5 . . ?
C51 C54 H54A 109.5 . . ?
C51 C54 H54B 109.5 . . ?
H54A C54 H54B 109.5 . . ?
C51 C54 H54C 109.5 . . ?
H54A C54 H54C 109.5 . . ?
H54B C54 H54C 109.5 . . ?
O30 C55 O29 127.7(19) . . ?
O30 C55 C56 117.2(18) . . ?
O29 C55 C56 115.0(18) . . ?
C59 C56 C57 104(2) . . ?
C59 C56 C55 114(2) . . ?
C57 C56 C55 107(2) . . ?
C59 C56 C58 121(3) . . ?
C57 C56 C58 101(2) . . ?
C55 C56 C58 108.2(19) . . ?
C56 C57 H57A 109.5 . . ?
C56 C57 H57B 109.5 . . ?
H57A C57 H57B 109.5 . . ?
C56 C57 H57C 109.5 . . ?
H57A C57 H57C 109.5 . . ?
H57B C57 H57C 109.5 . . ?
C56 C58 H58A 109.5 . . ?
C56 C58 H58B 109.5 . . ?
H58A C58 H58B 109.5 . . ?
C56 C58 H58C 109.5 . . ?
H58A C58 H58C 109.5 . . ?
H58B C58 H58C 109.5 . . ?
C56 C59 H59A 109.5 . . ?
C56 C59 H59B 109.5 . . ?
H59A C59 H59B 109.5 . . ?
C56 C59 H59C 109.5 . . ?
H59A C59 H59C 109.5 . . ?
H59B C59 H59C 109.5 . . ?
O31 C60 O32 128.7(19) . . ?
O31 C60 C61 115.6(18) . . ?
O32 C60 C61 115.7(19) . . ?
C63 C61 C64 125(3) . . ?
C63 C61 C62 104(2) . . ?
C64 C61 C62 99(2) . . ?
C63 C61 C60 108(2) . . ?
C64 C61 C60 111(2) . . ?
C62 C61 C60 108(2) . . ?
C61 C62 H62A 109.5 . . ?
C61 C62 H62B 109.5 . . ?
H62A C62 H62B 109.5 . . ?
C61 C62 H62C 109.5 . . ?
H62A C62 H62C 109.5 . . ?
H62B C62 H62C 109.5 . . ?
C61 C63 H63A 109.5 . . ?
C61 C63 H63B 109.5 . . ?
H63A C63 H63B 109.5 . . ?
C61 C63 H63C 109.5 . . ?
H63A C63 H63C 109.5 . . ?
H63B C63 H63C 109.5 . . ?
C61 C64 H64A 109.5 . . ?
C61 C64 H64B 109.5 . . ?
H64A C64 H64B 109.5 . . ?
C61 C64 H64C 109.5 . . ?
H64A C64 H64C 109.5 . . ?
H64B C64 H64C 109.5 . . ?
O33 C65 O34 124(2) . . ?
O33 C65 C66 121(2) . . ?
O34 C65 C66 115(2) . . ?
C69 C66 C67 109(3) . . ?
C69 C66 C65 113(2) . . ?
C67 C66 C65 106(2) . . ?
C69 C66 C68 109(2) . . ?
C67 C66 C68 108(2) . . ?
C65 C66 C68 112(2) . . ?
C66 C67 H67A 109.5 . . ?
C66 C67 H67B 109.5 . . ?
H67A C67 H67B 109.5 . . ?
C66 C67 H67C 109.5 . . ?
H67A C67 H67C 109.5 . . ?
H67B C67 H67C 109.5 . . ?
C66 C68 H68A 109.5 . . ?
C66 C68 H68B 109.5 . . ?
H68A C68 H68B 109.5 . . ?
C66 C68 H68C 109.5 . . ?
H68A C68 H68C 109.5 . . ?
H68B C68 H68C 109.5 . . ?
C66 C69 H69A 109.5 . . ?
C66 C69 H69B 109.5 . . ?
H69A C69 H69B 109.5 . . ?
C66 C69 H69C 109.5 . . ?
H69A C69 H69C 109.5 . . ?
H69B C69 H69C 109.5 . . ?
O36 C70 O35 128.7(18) . . ?
O36 C70 C71 118.9(17) . . ?
O35 C70 C71 112.2(17) . . ?
C72 C71 C73 118.0(18) . . ?
C72 C71 C70 110.1(17) . . ?
C73 C71 C70 112.2(17) . . ?
C72 C71 C74 105.4(17) . . ?
C73 C71 C74 103.3(17) . . ?
C70 C71 C74 106.8(17) . . ?
C71 C72 H72A 109.5 . . ?
C71 C72 H72B 109.5 . . ?
H72A C72 H72B 109.5 . . ?
C71 C72 H72C 109.5 . . ?
H72A C72 H72C 109.5 . . ?
H72B C72 H72C 109.5 . . ?
C71 C73 H73A 109.5 . . ?
C71 C73 H73B 109.5 . . ?
H73A C73 H73B 109.5 . . ?
C71 C73 H73C 109.5 . . ?
H73A C73 H73C 109.5 . . ?
H73B C73 H73C 109.5 . . ?
C71 C74 H74A 109.5 . . ?
C71 C74 H74B 109.5 . . ?
H74A C74 H74B 109.5 . . ?
C71 C74 H74C 109.5 . . ?
H74A C74 H74C 109.5 . . ?
H74B C74 H74C 109.5 . . ?
C76 C75 N4 127(2) . . ?
C76 C75 H75 116.4 . . ?
N4 C75 H75 116.4 . . ?
C77 C76 C75 113(2) . . ?
C77 C76 H76 123.6 . . ?
C75 C76 H76 123.6 . . ?
C76 C77 C78 120(2) . . ?
C76 C77 H77 119.9 . . ?
C78 C77 H77 119.9 . . ?
C79 C78 C77 116(2) . . ?
C79 C78 H78 121.9 . . ?
C77 C78 H78 121.9 . . ?
N4 C79 C78 133(3) . . ?
N4 C79 H79 113.6 . . ?
C78 C79 H79 113.6 . . ?
N5 C80 C81 124(2) . . ?
N5 C80 H80 117.9 . . ?
C81 C80 H80 117.9 . . ?
C80 C81 C82 118(2) . . ?
C80 C81 H81 121.0 . . ?
C82 C81 H81 121.0 . . ?
C83 C82 C81 119(2) . . ?
C83 C82 H82 120.5 . . ?
C81 C82 H82 120.5 . . ?
C82 C83 C84 117(2) . . ?
C82 C83 H83 121.3 . . ?
C84 C83 H83 121.3 . . ?
N5 C84 C83 123(2) . . ?
N5 C84 H84 118.7 . . ?
C83 C84 H84 118.7 . . ?
O9 Li1 O22 93.6(16) . . ?
O9 Li1 O24 98.7(14) . . ?
O22 Li1 O24 122.5(16) . . ?
O9 Li1 O1S 124.3(17) . . ?
O22 Li1 O1S 111.7(15) . . ?
O24 Li1 O1S 106.6(17) . . ?
O9 Li1 Li2 48.7(11) . . ?
O22 Li1 Li2 45.7(11) . . ?
O24 Li1 Li2 127.5(16) . . ?
O1S Li1 Li2 125.6(16) . . ?
O9 Li1 Li3 56.7(11) . . ?
O22 Li1 Li3 108.5(15) . . ?
O24 Li1 Li3 44.0(10) . . ?
O1S Li1 Li3 139.5(18) . . ?
Li2 Li1 Li3 86.9(14) . . ?
O9 Li1 P4 119.1(15) . . ?
O22 Li1 P4 26.5(6) . . ?
O24 Li1 P4 119.8(13) . . ?
O1S Li1 P4 89.6(11) . . ?
Li2 Li1 P4 70.4(11) . . ?
Li3 Li1 P4 127.2(14) . . ?
O9 Li1 P5 123.9(14) . . ?
O22 Li1 P5 111.6(13) . . ?
O24 Li1 P5 25.5(6) . . ?
O1S Li1 P5 92.6(12) . . ?
Li2 Li1 P5 139.3(13) . . ?
Li3 Li1 P5 67.8(10) . . ?
P4 Li1 P5 99.5(9) . . ?
O22 Li2 O3 98.0(15) . . ?
O22 Li2 O9 92.7(16) . . ?
O3 Li2 O9 116.5(17) . . ?
O22 Li2 O2S 136.4(19) . . ?
O3 Li2 O2S 104.5(17) . . ?
O9 Li2 O2S 109.2(16) . . ?
O22 Li2 Li1 48.1(11) . . ?
O3 Li2 Li1 122.3(16) . . ?
O9 Li2 Li1 45.4(10) . . ?
O2S Li2 Li1 132.7(18) . . ?
O22 Li2 P1 123.2(15) . . ?
O3 Li2 P1 25.6(7) . . ?
O9 Li2 P1 107.3(14) . . ?
O2S Li2 P1 86.5(13) . . ?
Li1 Li2 P1 134.2(14) . . ?
O24 Li3 O6 108.4(16) . . ?
O24 Li3 O8 128.6(18) . . ?
O6 Li3 O8 116.1(15) . . ?
O24 Li3 O9 85.3(12) . . ?
O6 Li3 O9 151(2) . . ?
O8 Li3 O9 68.1(10) . . ?
O24 Li3 Li1 45.0(10) . . ?
O6 Li3 Li1 137.9(17) . . ?
O8 Li3 Li1 104.7(14) . . ?
O9 Li3 Li1 41.9(9) . . ?
O24 Li3 P3 107.8(14) . . ?
O6 Li3 P3 143.8(15) . . ?
O8 Li3 P3 33.7(6) . . ?
O9 Li3 P3 34.5(5) . . ?
Li1 Li3 P3 72.4(10) . . ?
O24 Li3 P2 135.5(15) . . ?
O6 Li3 P2 28.0(6) . . ?
O8 Li3 P2 88.8(10) . . ?
O9 Li3 P2 136.3(14) . . ?
Li1 Li3 P2 158.2(16) . . ?
P3 Li3 P2 116.1(11) . . ?
O24 Li3 Li5 75.8(12) . . ?
O6 Li3 Li5 35.4(8) . . ?
O8 Li3 Li5 151.5(14) . . ?
O9 Li3 Li5 135.8(15) . . ?
Li1 Li3 Li5 103.6(13) . . ?
P3 Li3 Li5 166.3(16) . . ?
P2 Li3 Li5 63.1(8) . . ?
O28 Li4 O18 124.6(18) . . ?
O28 Li4 O2 123.1(18) . . ?
O18 Li4 O2 96.1(15) . . ?
O28 Li4 O5 126.8(18) . . ?
O18 Li4 O5 94.0(15) . . ?
O2 Li4 O5 81.0(13) . . ?
O28 Li4 C28 145.2(17) . . ?
O18 Li4 C28 20.6(7) . . ?
O2 Li4 C28 81.4(12) . . ?
O5 Li4 C28 77.4(12) . . ?
O28 Li4 Fe1 152.1(16) . . ?
O18 Li4 Fe1 83.2(12) . . ?
O2 Li4 Fe1 42.0(7) . . ?
O5 Li4 Fe1 42.7(7) . . ?
C28 Li4 Fe1 62.7(8) . . ?
O28 Li4 P1 97.9(13) . . ?
O18 Li4 P1 111.9(14) . . ?
O2 Li4 P1 25.4(6) . . ?
O5 Li4 P1 99.5(12) . . ?
C28 Li4 P1 102.3(11) . . ?
Fe1 Li4 P1 65.9(7) . . ?
O6 Li5 O23 117.9(17) . . ?
O6 Li5 O36 117.9(15) . . ?
O23 Li5 O36 95.1(14) . . ?
O6 Li5 O26 142.5(19) . . ?
O23 Li5 O26 81.2(11) . . ?
O36 Li5 O26 89.7(13) . . ?
O6 Li5 Fe6 156.6(14) . . ?
O23 Li5 Fe6 42.5(7) . . ?
O36 Li5 Fe6 81.1(10) . . ?
O26 Li5 Fe6 41.6(6) . . ?
O6 Li5 P6 114.9(14) . . ?
O23 Li5 P6 97.9(11) . . ?
O36 Li5 P6 109.9(13) . . ?
O26 Li5 P6 27.5(6) . . ?
Fe6 Li5 P6 65.7(6) . . ?
O6 Li5 P5 94.5(12) . . ?
O23 Li5 P5 23.5(6) . . ?
O36 Li5 P5 110.1(14) . . ?
O26 Li5 P5 99.3(10) . . ?
Fe6 Li5 P5 64.8(6) . . ?
P6 Li5 P5 108.1(8) . . ?
O6 Li5 Li3 37.3(9) . . ?
O23 Li5 Li3 84.3(12) . . ?
O36 Li5 Li3 142.3(17) . . ?
O26 Li5 Li3 127.0(14) . . ?
Fe6 Li5 Li3 119.4(10) . . ?
P6 Li5 Li3 107.4(11) . . ?
P5 Li5 Li3 61.3(8) . . ?
C1S O1S Li1 156.7(17) . . ?
O1S C1S H1S1 109.5 . . ?
O1S C1S H1S2 109.5 . . ?
H1S1 C1S H1S2 109.5 . . ?
O1S C1S H1S3 109.5 . . ?
H1S1 C1S H1S3 109.5 . . ?
H1S2 C1S H1S3 109.5 . . ?
C2S O2S Li2 159(2) . . ?
O2S C2S H2S1 109.5 . . ?
O2S C2S H2S2 109.5 . . ?
H2S1 C2S H2S2 109.5 . . ?
O2S C2S H2S3 109.5 . . ?
H2S1 C2S H2S3 109.5 . . ?
H2S2 C2S H2S3 109.5 . . ?
C3S O3S H3S 109.5 . . ?
O3S C3S H3S1 109.5 . . ?
O3S C3S H3S2 109.5 . . ?
H3S1 C3S H3S2 109.5 . . ?
O3S C3S H3S3 109.5 . . ?
H3S1 C3S H3S3 109.5 . . ?
H3S2 C3S H3S3 109.5 . . ?
C4S O4S H4S 109.5 . . ?
O4S C4S H4S1 109.5 . . ?
O4S C4S H4S2 109.5 . . ?
H4S1 C4S H4S2 109.5 . . ?
O4S C4S H4S3 109.5 . . ?
H4S1 C4S H4S3 109.5 . . ?
H4S2 C4S H4S3 109.5 . . ?

loop_
_geom_bond_atom_site_label_1
_geom_bond_atom_site_label_2
_geom_bond_distance
_geom_bond_site_symmetry_2
_geom_bond_publ_flag
Fe1 O1 1.941(12) . ?
Fe1 O17 1.994(12) . ?
Fe1 O2 2.002(10) . ?
Fe1 O5 2.023(13) . ?
Fe1 O15 2.051(12) . ?
Fe1 O11 2.056(12) . ?
Fe1 Li4 2.98(3) . ?
Fe2 O1 1.895(12) . ?
Fe2 O10 1.974(12) . ?
Fe2 O4 2.009(12) . ?
Fe2 O13 2.039(13) . ?
Fe2 O12 2.044(12) . ?
Fe2 N1 2.293(16) . ?
Fe3 O7 1.908(11) . ?
Fe3 O1 1.937(13) . ?
Fe3 O14 1.962(13) . ?
Fe3 O16 2.013(12) . ?
Fe3 O8 2.021(11) . ?
Fe3 N2 2.240(15) . ?
Fe4 O19 1.892(12) . ?
Fe4 O21 1.945(13) . ?
Fe4 O25 2.007(11) . ?
Fe4 O30 2.032(12) . ?
Fe4 O31 2.034(13) . ?
Fe4 N5 2.291(16) . ?
Fe5 O19 1.894(13) . ?
Fe5 O20 1.897(13) . ?
Fe5 O27 1.944(13) . ?
Fe5 O29 2.042(13) . ?
Fe5 O33 2.054(14) . ?
Fe5 N4 2.205(17) . ?
Fe6 O26 1.992(12) . ?
Fe6 O32 1.997(14) . ?
Fe6 O35 2.007(12) . ?
Fe6 O19 2.017(12) . ?
Fe6 O23 2.033(12) . ?
Fe6 O34 2.049(14) . ?
Fe6 Li5 2.99(3) . ?
P1 O4 1.509(12) . ?
P1 O3 1.511(14) . ?
P1 O2 1.517(12) . ?
P1 C1 1.84(2) . ?
P1 Li2 3.00(4) . ?
P1 Li4 3.06(3) . ?
P2 O6 1.495(13) . ?
P2 O5 1.514(14) . ?
P2 O7 1.552(13) . ?
P2 C5 1.836(17) . ?
P2 Li3 2.92(3) . ?
P3 O8 1.510(13) . ?
P3 O10 1.513(13) . ?
P3 O9 1.535(13) . ?
P3 C9 1.814(19) . ?
P3 Li3 2.71(3) . ?
P4 O22 1.519(14) . ?
P4 O20 1.538(14) . ?
P4 O21 1.543(13) . ?
P4 C43 1.83(2) . ?
P4 Li1 2.96(3) . ?
P5 O25 1.488(12) . ?
P5 O24 1.499(13) . ?
P5 O23 1.508(13) . ?
P5 C47 1.902(19) . ?
P5 Li1 2.98(3) . ?
P5 Li5 3.11(3) . ?
P6 O26 1.487(14) . ?
P6 O28 1.488(14) . ?
P6 O27 1.498(13) . ?
P6 C51 1.884(19) . ?
P6 Li5 3.00(3) . ?
O2 Li4 2.01(3) . ?
O3 Li2 1.92(4) . ?
O5 Li4 2.07(4) . ?
O6 Li5 1.90(3) . ?
O6 Li3 1.98(3) . ?
O8 Li3 2.09(3) . ?
O9 Li1 1.82(3) . ?
O9 Li2 1.92(4) . ?
O9 Li3 2.28(3) . ?
O11 C13 1.26(2) . ?
O12 C13 1.21(2) . ?
O13 C18 1.32(2) . ?
O14 C18 1.23(2) . ?
O15 C23 1.20(2) . ?
O16 C23 1.26(2) . ?
O17 C28 1.28(2) . ?
O18 C28 1.18(2) . ?
O18 Li4 1.91(3) . ?
O22 Li2 1.83(3) . ?
O22 Li1 1.91(3) . ?
O23 Li5 1.99(3) . ?
O24 Li3 1.88(3) . ?
O24 Li1 1.91(3) . ?
O26 Li5 2.12(3) . ?
O28 Li4 1.88(4) . ?
O29 C55 1.23(2) . ?
O30 C55 1.23(2) . ?
O31 C60 1.24(2) . ?
O32 C60 1.24(2) . ?
O33 C65 1.15(2) . ?
O34 C65 1.24(3) . ?
O35 C70 1.24(2) . ?
O36 C70 1.24(2) . ?
O36 Li5 1.99(3) . ?
N1 C33 1.29(3) . ?
N1 C37 1.34(3) . ?
N2 C42 1.30(2) . ?
N2 C38 1.33(2) . ?
N4 C79 1.20(3) . ?
N4 C75 1.41(3) . ?
N5 C80 1.27(3) . ?
N5 C84 1.35(3) . ?
C1 C2 1.47(3) . ?
C1 C4 1.55(3) . ?
C1 C3 1.60(3) . ?
C2 H2A 0.9600 . ?
C2 H2B 0.9600 . ?
C2 H2C 0.9600 . ?
C3 H3A 0.9600 . ?
C3 H3B 0.9600 . ?
C3 H3C 0.9600 . ?
C4 H4A 0.9600 . ?
C4 H4B 0.9600 . ?
C4 H4C 0.9600 . ?
C5 C7 1.47(3) . ?
C5 C6 1.58(3) . ?
C5 C8 1.58(3) . ?
C6 H6A 0.9600 . ?
C6 H6B 0.9600 . ?
C6 H6C 0.9600 . ?
C7 H7A 0.9600 . ?
C7 H7B 0.9600 . ?
C7 H7C 0.9600 . ?
C8 H8A 0.9600 . ?
C8 H8B 0.9600 . ?
C8 H8C 0.9600 . ?
C9 C10 1.54(3) . ?
C9 C11 1.54(3) . ?
C9 C12 1.55(3) . ?
C10 H10A 0.9600 . ?
C10 H10B 0.9600 . ?
C10 H10C 0.9600 . ?
C11 H11A 0.9600 . ?
C11 H11B 0.9600 . ?
C11 H11C 0.9600 . ?
C12 H12A 0.9600 . ?
C12 H12B 0.9600 . ?
C12 H12C 0.9600 . ?
C13 C14 1.52(3) . ?
C14 C15 1.46(3) . ?
C14 C17 1.51(3) . ?
C14 C16 1.54(3) . ?
C15 H15A 0.9600 . ?
C15 H15B 0.9600 . ?
C15 H15C 0.9600 . ?
C16 H16A 0.9600 . ?
C16 H16B 0.9600 . ?
C16 H16C 0.9600 . ?
C17 H17A 0.9600 . ?
C17 H17B 0.9600 . ?
C17 H17C 0.9600 . ?
C18 C19 1.47(3) . ?
C19 C21 1.51(3) . ?
C19 C20 1.53(3) . ?
C19 C22 1.58(3) . ?
C20 H20A 0.9600 . ?
C20 H20B 0.9600 . ?
C20 H20C 0.9600 . ?
C21 H21A 0.9600 . ?
C21 H21B 0.9600 . ?
C21 H21C 0.9600 . ?
C22 H22A 0.9600 . ?
C22 H22B 0.9600 . ?
C22 H22C 0.9600 . ?
C23 C24 1.54(3) . ?
C24 C26 1.46(3) . ?
C24 C27 1.49(3) . ?
C24 C25 1.55(3) . ?
C25 H25A 0.9600 . ?
C25 H25B 0.9600 . ?
C25 H25C 0.9600 . ?
C26 H26A 0.9600 . ?
C26 H26B 0.9600 . ?
C26 H26C 0.9600 . ?
C27 H27A 0.9600 . ?
C27 H27B 0.9600 . ?
C27 H27C 0.9600 . ?
C28 C29 1.54(3) . ?
C28 Li4 2.76(4) . ?
C29 C30 1.48(3) . ?
C29 C31 1.52(3) . ?
C29 C32 1.61(3) . ?
C30 H30A 0.9600 . ?
C30 H30B 0.9600 . ?
C30 H30C 0.9600 . ?
C31 H31A 0.9600 . ?
C31 H31B 0.9600 . ?
C31 H31C 0.9600 . ?
C32 H32A 0.9600 . ?
C32 H32B 0.9600 . ?
C32 H32C 0.9600 . ?
C33 C34 1.52(3) . ?
C33 H33 0.9300 . ?
C34 C35 1.37(3) . ?
C34 H34 0.9300 . ?
C35 C36 1.35(3) . ?
C35 H35 0.9300 . ?
C36 C37 1.36(3) . ?
C36 H36 0.9300 . ?
C37 H37 0.9300 . ?
C38 C39 1.34(3) . ?
C38 H38 0.9300 . ?
C39 C40 1.36(3) . ?
C39 H39 0.9300 . ?
C40 C41 1.35(3) . ?
C40 H40 0.9300 . ?
C41 C42 1.34(3) . ?
C41 H41 0.9300 . ?
C42 H42 0.9300 . ?
C43 C44 1.50(3) . ?
C43 C46 1.51(3) . ?
C43 C45 1.56(3) . ?
C44 H44A 0.9600 . ?
C44 H44B 0.9600 . ?
C44 H44C 0.9600 . ?
C45 H45A 0.9600 . ?
C45 H45B 0.9600 . ?
C45 H45C 0.9600 . ?
C46 H46A 0.9600 . ?
C46 H46B 0.9600 . ?
C46 H46C 0.9600 . ?
C47 C48 1.48(3) . ?
C47 C49 1.47(3) . ?
C47 C50 1.58(3) . ?
C48 H48A 0.9600 . ?
C48 H48B 0.9600 . ?
C48 H48C 0.9600 . ?
C49 H49A 0.9600 . ?
C49 H49B 0.9600 . ?
C49 H49C 0.9600 . ?
C50 H50A 0.9600 . ?
C50 H50B 0.9600 . ?
C50 H50C 0.9600 . ?
C51 C52 1.46(3) . ?
C51 C53 1.55(3) . ?
C51 C54 1.56(3) . ?
C52 H52A 0.9600 . ?
C52 H52B 0.9600 . ?
C52 H52C 0.9600 . ?
C53 H53A 0.9600 . ?
C53 H53B 0.9600 . ?
C53 H53C 0.9600 . ?
C54 H54A 0.9600 . ?
C54 H54B 0.9600 . ?
C54 H54C 0.9600 . ?
C55 C56 1.53(3) . ?
C56 C59 1.42(3) . ?
C56 C57 1.50(4) . ?
C56 C58 1.58(4) . ?
C57 H57A 0.9600 . ?
C57 H57B 0.9600 . ?
C57 H57C 0.9600 . ?
C58 H58A 0.9600 . ?
C58 H58B 0.9600 . ?
C58 H58C 0.9600 . ?
C59 H59A 0.9600 . ?
C59 H59B 0.9600 . ?
C59 H59C 0.9600 . ?
C60 C61 1.59(3) . ?
C61 C63 1.40(3) . ?
C61 C64 1.42(3) . ?
C61 C62 1.50(4) . ?
C62 H62A 0.9600 . ?
C62 H62B 0.9600 . ?
C62 H62C 0.9600 . ?
C63 H63A 0.9600 . ?
C63 H63B 0.9600 . ?
C63 H63C 0.9600 . ?
C64 H64A 0.9600 . ?
C64 H64B 0.9600 . ?
C64 H64C 0.9600 . ?
C65 C66 1.52(3) . ?
C66 C69 1.44(4) . ?
C66 C67 1.51(4) . ?
C66 C68 1.54(3) . ?
C67 H67A 0.9600 . ?
C67 H67B 0.9600 . ?
C67 H67C 0.9600 . ?
C68 H68A 0.9600 . ?
C68 H68B 0.9600 . ?
C68 H68C 0.9600 . ?
C69 H69A 0.9600 . ?
C69 H69B 0.9600 . ?
C69 H69C 0.9600 . ?
C70 C71 1.53(3) . ?
C71 C72 1.499(17) . ?
C71 C73 1.505(17) . ?
C71 C74 1.594(18) . ?
C72 H72A 0.9600 . ?
C72 H72B 0.9600 . ?
C72 H72C 0.9600 . ?
C73 H73A 0.9600 . ?
C73 H73B 0.9600 . ?
C73 H73C 0.9600 . ?
C74 H74A 0.9600 . ?
C74 H74B 0.9600 . ?
C74 H74C 0.9600 . ?
C75 C76 1.41(3) . ?
C75 H75 0.9300 . ?
C76 C77 1.37(3) . ?
C76 H76 0.9300 . ?
C77 C78 1.41(3) . ?
C77 H77 0.9300 . ?
C78 C79 1.33(3) . ?
C78 H78 0.9300 . ?
C79 H79 0.9300 . ?
C80 C81 1.33(3) . ?
C80 H80 0.9300 . ?
C81 C82 1.40(3) . ?
C81 H81 0.9300 . ?
C82 C83 1.33(3) . ?
C82 H82 0.9300 . ?
C83 C84 1.38(3) . ?
C83 H83 0.9300 . ?
C84 H84 0.9300 . ?
Li1 O1S 2.00(3) . ?
Li1 Li2 2.56(5) . ?
Li1 Li3 2.70(4) . ?
Li2 O2S 1.99(3) . ?
Li3 Li5 3.12(4) . ?
O1S C1S 1.39(2) . ?
C1S H1S1 0.9600 . ?
C1S H1S2 0.9600 . ?
C1S H1S3 0.9600 . ?
O2S C2S 1.25(2) . ?
C2S H2S1 0.9600 . ?
C2S H2S2 0.9600 . ?
C2S H2S3 0.9600 . ?
O3S C3S 1.377(19) . ?
O3S H3S 0.8199 . ?
C3S H3S1 0.9601 . ?
C3S H3S2 0.9600 . ?
C3S H3S3 0.9600 . ?
O4S C4S 1.38(2) . ?
O4S H4S 0.8200 . ?
C4S H4S1 0.9600 . ?
C4S H4S2 0.9600 . ?
C4S H4S3 0.9600 . ?

loop_
_geom_torsion_atom_site_label_1
_geom_torsion_atom_site_label_2
_geom_torsion_atom_site_label_3
_geom_torsion_atom_site_label_4
_geom_torsion
_geom_torsion_site_symmetry_1
_geom_torsion_site_symmetry_2
_geom_torsion_site_symmetry_3
_geom_torsion_site_symmetry_4
_geom_torsion_publ_flag
O10 Fe2 O1 Fe3 41.7(7) . . . . ?
O4 Fe2 O1 Fe3 138.5(6) . . . . ?
O13 Fe2 O1 Fe3 -48.1(7) . . . . ?
O12 Fe2 O1 Fe3 -131.5(6) . . . . ?
N1 Fe2 O1 Fe3 -29(8) . . . . ?
O10 Fe2 O1 Fe1 -142.6(6) . . . . ?
O4 Fe2 O1 Fe1 -45.8(7) . . . . ?
O13 Fe2 O1 Fe1 127.6(7) . . . . ?
O12 Fe2 O1 Fe1 44.2(7) . . . . ?
N1 Fe2 O1 Fe1 146(8) . . . . ?
O7 Fe3 O1 Fe2 -152.4(6) . . . . ?
O14 Fe3 O1 Fe2 32.0(7) . . . . ?
O16 Fe3 O1 Fe2 117.5(6) . . . . ?
O8 Fe3 O1 Fe2 -64.1(7) . . . . ?
N2 Fe3 O1 Fe2 -4(5) . . . . ?
O7 Fe3 O1 Fe1 31.7(7) . . . . ?
O14 Fe3 O1 Fe1 -143.9(6) . . . . ?
O16 Fe3 O1 Fe1 -58.4(7) . . . . ?
O8 Fe3 O1 Fe1 120.0(6) . . . . ?
N2 Fe3 O1 Fe1 -180(100) . . . . ?
O17 Fe1 O1 Fe2 -67(7) . . . . ?
O2 Fe1 O1 Fe2 54.1(7) . . . . ?
O5 Fe1 O1 Fe2 136.7(7) . . . . ?
O15 Fe1 O1 Fe2 -129.4(7) . . . . ?
O11 Fe1 O1 Fe2 -41.2(7) . . . . ?
Li4 Fe1 O1 Fe2 93.3(9) . . . . ?
O17 Fe1 O1 Fe3 109(7) . . . . ?
O2 Fe1 O1 Fe3 -130.1(6) . . . . ?
O5 Fe1 O1 Fe3 -47.5(7) . . . . ?
O15 Fe1 O1 Fe3 46.5(6) . . . . ?
O11 Fe1 O1 Fe3 134.6(6) . . . . ?
Li4 Fe1 O1 Fe3 -90.9(9) . . . . ?
O4 P1 O2 Fe1 -2.1(14) . . . . ?
O3 P1 O2 Fe1 123.0(11) . . . . ?
C1 P1 O2 Fe1 -121.3(11) . . . . ?
Li2 P1 O2 Fe1 87.3(13) . . . . ?
Li4 P1 O2 Fe1 143.9(19) . . . . ?
O4 P1 O2 Li4 -146.0(13) . . . . ?
O3 P1 O2 Li4 -21.0(15) . . . . ?
C1 P1 O2 Li4 94.7(14) . . . . ?
Li2 P1 O2 Li4 -56.6(15) . . . . ?
O1 Fe1 O2 P1 -31.1(11) . . . . ?
O17 Fe1 O2 P1 145.0(11) . . . . ?
O5 Fe1 O2 P1 -128.5(11) . . . . ?
O15 Fe1 O2 P1 -144(7) . . . . ?
O11 Fe1 O2 P1 60.9(11) . . . . ?
Li4 Fe1 O2 P1 -149.1(17) . . . . ?
O1 Fe1 O2 Li4 118.0(11) . . . . ?
O17 Fe1 O2 Li4 -65.9(11) . . . . ?
O5 Fe1 O2 Li4 20.6(10) . . . . ?
O15 Fe1 O2 Li4 5(8) . . . . ?
O11 Fe1 O2 Li4 -150.0(10) . . . . ?
O4 P1 O3 Li2 8.3(16) . . . . ?
O2 P1 O3 Li2 -117.5(14) . . . . ?
C1 P1 O3 Li2 126.8(15) . . . . ?
Li4 P1 O3 Li2 -129.5(15) . . . . ?
O3 P1 O4 Fe2 -104.9(9) . . . . ?
O2 P1 O4 Fe2 20.8(12) . . . . ?
C1 P1 O4 Fe2 138.4(9) . . . . ?
Li2 P1 O4 Fe2 -100.2(11) . . . . ?
Li4 P1 O4 Fe2 -7.7(16) . . . . ?
O1 Fe2 O4 P1 1.2(10) . . . . ?
O10 Fe2 O4 P1 98.9(9) . . . . ?
O13 Fe2 O4 P1 -156.1(14) . . . . ?
O12 Fe2 O4 P1 -97.0(9) . . . . ?
N1 Fe2 O4 P1 -179.6(10) . . . . ?
O6 P2 O5 Fe1 -121.2(10) . . . . ?
O7 P2 O5 Fe1 1.1(12) . . . . ?
C5 P2 O5 Fe1 119.9(11) . . . . ?
Li3 P2 O5 Fe1 -81.7(12) . . . . ?
O6 P2 O5 Li4 17.2(15) . . . . ?
O7 P2 O5 Li4 139.4(13) . . . . ?
C5 P2 O5 Li4 -101.8(14) . . . . ?
Li3 P2 O5 Li4 56.7(14) . . . . ?
O1 Fe1 O5 P2 34.8(11) . . . . ?
O17 Fe1 O5 P2 -143.4(11) . . . . ?
O2 Fe1 O5 P2 126.5(11) . . . . ?
O15 Fe1 O5 P2 -54.5(11) . . . . ?
O11 Fe1 O5 P2 -158(3) . . . . ?
Li4 Fe1 O5 P2 146.4(16) . . . . ?
O1 Fe1 O5 Li4 -111.6(10) . . . . ?
O17 Fe1 O5 Li4 70.2(10) . . . . ?
O2 Fe1 O5 Li4 -19.9(10) . . . . ?
O15 Fe1 O5 Li4 159.1(10) . . . . ?
O11 Fe1 O5 Li4 56(3) . . . . ?
O5 P2 O6 Li5 -78.7(19) . . . . ?
O7 P2 O6 Li5 159.2(18) . . . . ?
C5 P2 O6 Li5 38(2) . . . . ?
Li3 P2 O6 Li5 -164(3) . . . . ?
O5 P2 O6 Li3 85.0(14) . . . . ?
O7 P2 O6 Li3 -37.2(15) . . . . ?
C5 P2 O6 Li3 -158.4(14) . . . . ?
O6 P2 O7 Fe3 89.9(11) . . . . ?
O5 P2 O7 Fe3 -32.2(12) . . . . ?
C5 P2 O7 Fe3 -148.8(10) . . . . ?
Li3 P2 O7 Fe3 67.3(11) . . . . ?
O1 Fe3 O7 P2 15.6(11) . . . . ?
O14 Fe3 O7 P2 -178.3(11) . . . . ?
O16 Fe3 O7 P2 108.8(10) . . . . ?
O8 Fe3 O7 P2 -75.0(10) . . . . ?
N2 Fe3 O7 P2 -160.8(11) . . . . ?
O10 P3 O8 Fe3 -3.4(13) . . . . ?
O9 P3 O8 Fe3 -128.8(10) . . . . ?
C9 P3 O8 Fe3 113.7(11) . . . . ?
Li3 P3 O8 Fe3 -134.1(16) . . . . ?
O10 P3 O8 Li3 130.7(12) . . . . ?
O9 P3 O8 Li3 5.3(13) . . . . ?
C9 P3 O8 Li3 -112.2(13) . . . . ?
O7 Fe3 O8 P3 150.1(11) . . . . ?
O1 Fe3 O8 P3 46.5(10) . . . . ?
O14 Fe3 O8 P3 -48.2(11) . . . . ?
O16 Fe3 O8 P3 -154(6) . . . . ?
N2 Fe3 O8 P3 -127.7(11) . . . . ?
O7 Fe3 O8 Li3 23.8(13) . . . . ?
O1 Fe3 O8 Li3 -79.8(13) . . . . ?
O14 Fe3 O8 Li3 -174.5(13) . . . . ?
O16 Fe3 O8 Li3 80(7) . . . . ?
N2 Fe3 O8 Li3 106.0(14) . . . . ?
O8 P3 O9 Li1 -77(2) . . . . ?
O10 P3 O9 Li1 158.9(19) . . . . ?
C9 P3 O9 Li1 40(2) . . . . ?
Li3 P3 O9 Li1 -72(2) . . . . ?
O8 P3 O9 Li2 120.6(15) . . . . ?
O10 P3 O9 Li2 -3.2(17) . . . . ?
C9 P3 O9 Li2 -121.7(16) . . . . ?
Li3 P3 O9 Li2 125.4(18) . . . . ?
O8 P3 O9 Li3 -4.9(12) . . . . ?
O10 P3 O9 Li3 -128.6(11) . . . . ?
C9 P3 O9 Li3 112.8(12) . . . . ?
O8 P3 O10 Fe2 -38.4(13) . . . . ?
O9 P3 O10 Fe2 83.5(11) . . . . ?
C9 P3 O10 Fe2 -156.8(11) . . . . ?
Li3 P3 O10 Fe2 16.3(17) . . . . ?
O1 Fe2 O10 P3 19.4(11) . . . . ?
O4 Fe2 O10 P3 -81.4(11) . . . . ?
O13 Fe2 O10 P3 115.2(11) . . . . ?
O12 Fe2 O10 P3 174.9(14) . . . . ?
N1 Fe2 O10 P3 -164.4(11) . . . . ?
O1 Fe1 O11 C13 14.1(18) . . . . ?
O17 Fe1 O11 C13 -167.9(18) . . . . ?
O2 Fe1 O11 C13 -78.7(18) . . . . ?
O5 Fe1 O11 C13 -153(3) . . . . ?
O15 Fe1 O11 C13 102.8(18) . . . . ?
Li4 Fe1 O11 C13 -104.8(19) . . . . ?
O1 Fe2 O12 C13 -17.5(16) . . . . ?
O10 Fe2 O12 C13 -173.0(18) . . . . ?
O4 Fe2 O12 C13 82.4(16) . . . . ?
O13 Fe2 O12 C13 -112.5(16) . . . . ?
N1 Fe2 O12 C13 166.3(16) . . . . ?
O1 Fe2 O13 C18 41.1(15) . . . . ?
O10 Fe2 O13 C18 -55.4(15) . . . . ?
O4 Fe2 O13 C18 -161.4(16) . . . . ?
O12 Fe2 O13 C18 138.8(15) . . . . ?
N1 Fe2 O13 C18 -137.6(15) . . . . ?
O7 Fe3 O14 C18 -155(2) . . . . ?
O1 Fe3 O14 C18 12(2) . . . . ?
O16 Fe3 O14 C18 -81(2) . . . . ?
O8 Fe3 O14 C18 103(2) . . . . ?
N2 Fe3 O14 C18 -172(2) . . . . ?
O1 Fe1 O15 C23 -4(2) . . . . ?
O17 Fe1 O15 C23 180(2) . . . . ?
O2 Fe1 O15 C23 109(7) . . . . ?
O5 Fe1 O15 C23 93(2) . . . . ?
O11 Fe1 O15 C23 -96(2) . . . . ?
Li4 Fe1 O15 C23 114(2) . . . . ?
O7 Fe3 O16 C23 -67.6(16) . . . . ?
O1 Fe3 O16 C23 36.0(16) . . . . ?
O14 Fe3 O16 C23 130.3(16) . . . . ?
O8 Fe3 O16 C23 -124(6) . . . . ?
N2 Fe3 O16 C23 -149.7(16) . . . . ?
O1 Fe1 O17 C28 162(6) . . . . ?
O2 Fe1 O17 C28 41.3(16) . . . . ?
O5 Fe1 O17 C28 -40.9(16) . . . . ?
O15 Fe1 O17 C28 -135.1(16) . . . . ?
O11 Fe1 O17 C28 136.6(17) . . . . ?
Li4 Fe1 O17 C28 1.8(17) . . . . ?
O21 Fe4 O19 Fe5 47.2(8) . . . . ?
O25 Fe4 O19 Fe5 141.5(7) . . . . ?
O30 Fe4 O19 Fe5 -42.2(8) . . . . ?
O31 Fe4 O19 Fe5 -127.8(7) . . . . ?
N5 Fe4 O19 Fe5 5(7) . . . . ?
O21 Fe4 O19 Fe6 -140.1(7) . . . . ?
O25 Fe4 O19 Fe6 -45.7(7) . . . . ?
O30 Fe4 O19 Fe6 130.6(7) . . . . ?
O31 Fe4 O19 Fe6 45.0(7) . . . . ?
N5 Fe4 O19 Fe6 178(100) . . . . ?
O20 Fe5 O19 Fe4 -53.1(8) . . . . ?
O27 Fe5 O19 Fe4 -143.8(8) . . . . ?
O29 Fe5 O19 Fe4 40.0(8) . . . . ?
O33 Fe5 O19 Fe4 123.1(8) . . . . ?
N4 Fe5 O19 Fe4 36(18) . . . . ?
O20 Fe5 O19 Fe6 134.1(7) . . . . ?
O27 Fe5 O19 Fe6 43.4(8) . . . . ?
O29 Fe5 O19 Fe6 -132.8(7) . . . . ?
O33 Fe5 O19 Fe6 -49.7(7) . . . . ?
N4 Fe5 O19 Fe6 -137(17) . . . . ?
O26 Fe6 O19 Fe4 141.9(7) . . . . ?
O32 Fe6 O19 Fe4 -36.0(7) . . . . ?
O35 Fe6 O19 Fe4 -67(6) . . . . ?
O23 Fe6 O19 Fe4 58.4(7) . . . . ?
O34 Fe6 O19 Fe4 -123.8(7) . . . . ?
Li5 Fe6 O19 Fe4 97.1(9) . . . . ?
O26 Fe6 O19 Fe5 -45.0(7) . . . . ?
O32 Fe6 O19 Fe5 137.1(7) . . . . ?
O35 Fe6 O19 Fe5 107(5) . . . . ?
O23 Fe6 O19 Fe5 -128.6(7) . . . . ?
O34 Fe6 O19 Fe5 49.2(7) . . . . ?
Li5 Fe6 O19 Fe5 -89.8(9) . . . . ?
O22 P4 O20 Fe5 -99.2(12) . . . . ?
O21 P4 O20 Fe5 23.4(14) . . . . ?
C43 P4 O20 Fe5 142.0(12) . . . . ?
Li1 P4 O20 Fe5 -66.0(16) . . . . ?
O19 Fe5 O20 P4 14.0(13) . . . . ?
O27 Fe5 O20 P4 114.0(12) . . . . ?
O29 Fe5 O20 P4 -82.5(12) . . . . ?
O33 Fe5 O20 P4 -145(3) . . . . ?
N4 Fe5 O20 P4 -164.1(13) . . . . ?
O22 P4 O21 Fe4 88.6(12) . . . . ?
O20 P4 O21 Fe4 -33.5(13) . . . . ?
C43 P4 O21 Fe4 -150.7(11) . . . . ?
Li1 P4 O21 Fe4 94.1(11) . . . . ?
O19 Fe4 O21 P4 2.3(11) . . . . ?
O25 Fe4 O21 P4 -97.5(11) . . . . ?
O30 Fe4 O21 P4 97.7(11) . . . . ?
O31 Fe4 O21 P4 166.3(13) . . . . ?
N5 Fe4 O21 P4 179.1(12) . . . . ?
O20 P4 O22 Li2 -97(2) . . . . ?
O21 P4 O22 Li2 141(2) . . . . ?
C43 P4 O22 Li2 20(3) . . . . ?
Li1 P4 O22 Li2 132(3) . . . . ?
O20 P4 O22 Li1 130.7(13) . . . . ?
O21 P4 O22 Li1 9.5(15) . . . . ?
C43 P4 O22 Li1 -111.5(14) . . . . ?
O25 P5 O23 Li5 -146.9(13) . . . . ?
O24 P5 O23 Li5 -21.7(15) . . . . ?
C47 P5 O23 Li5 95.4(15) . . . . ?
Li1 P5 O23 Li5 -57.5(15) . . . . ?
O25 P5 O23 Fe6 1.6(12) . . . . ?
O24 P5 O23 Fe6 126.8(9) . . . . ?
C47 P5 O23 Fe6 -116.1(11) . . . . ?
Li1 P5 O23 Fe6 90.9(11) . . . . ?
Li5 P5 O23 Fe6 148.5(19) . . . . ?
O26 Fe6 O23 P5 -135.2(10) . . . . ?
O32 Fe6 O23 P5 54.3(10) . . . . ?
O35 Fe6 O23 P5 137.1(10) . . . . ?
O19 Fe6 O23 P5 -38.0(10) . . . . ?
O34 Fe6 O23 P5 -161(10) . . . . ?
Li5 Fe6 O23 P5 -154.4(15) . . . . ?
O26 Fe6 O23 Li5 19.1(10) . . . . ?
O32 Fe6 O23 Li5 -151.4(10) . . . . ?
O35 Fe6 O23 Li5 -68.5(10) . . . . ?
O19 Fe6 O23 Li5 116.4(10) . . . . ?
O34 Fe6 O23 Li5 -7(11) . . . . ?
O25 P5 O24 Li3 156(2) . . . . ?
O23 P5 O24 Li3 30(2) . . . . ?
C47 P5 O24 Li3 -88(2) . . . . ?
Li1 P5 O24 Li3 138(3) . . . . ?
Li5 P5 O24 Li3 19(2) . . . . ?
O25 P5 O24 Li1 17.9(15) . . . . ?
O23 P5 O24 Li1 -108.5(14) . . . . ?
C47 P5 O24 Li1 133.8(14) . . . . ?
Li5 P5 O24 Li1 -119.9(14) . . . . ?
O24 P5 O25 Fe4 -99.8(10) . . . . ?
O23 P5 O25 Fe4 25.1(12) . . . . ?
C47 P5 O25 Fe4 143.8(10) . . . . ?
Li1 P5 O25 Fe4 -89.9(11) . . . . ?
Li5 P5 O25 Fe4 -0.3(17) . . . . ?
O19 Fe4 O25 P5 -2.9(11) . . . . ?
O21 Fe4 O25 P5 94.2(10) . . . . ?
O30 Fe4 O25 P5 -168.9(17) . . . . ?
O31 Fe4 O25 P5 -104.0(10) . . . . ?
N5 Fe4 O25 P5 173.9(11) . . . . ?
O28 P6 O26 Fe6 -113.6(12) . . . . ?
O27 P6 O26 Fe6 7.2(16) . . . . ?
C51 P6 O26 Fe6 123.9(13) . . . . ?
Li5 P6 O26 Fe6 -121.7(17) . . . . ?
O28 P6 O26 Li5 8.2(13) . . . . ?
O27 P6 O26 Li5 128.9(12) . . . . ?
C51 P6 O26 Li5 -114.4(12) . . . . ?
O32 Fe6 O26 P6 -174(3) . . . . ?
O35 Fe6 O26 P6 -158.5(13) . . . . ?
O19 Fe6 O26 P6 18.6(13) . . . . ?
O23 Fe6 O26 P6 109.6(13) . . . . ?
O34 Fe6 O26 P6 -71.6(13) . . . . ?
Li5 Fe6 O26 P6 127.5(16) . . . . ?
O32 Fe6 O26 Li5 59(4) . . . . ?
O35 Fe6 O26 Li5 74.0(9) . . . . ?
O19 Fe6 O26 Li5 -108.9(9) . . . . ?
O23 Fe6 O26 Li5 -17.9(9) . . . . ?
O34 Fe6 O26 Li5 160.9(9) . . . . ?
O26 P6 O27 Fe5 -11.6(19) . . . . ?
O28 P6 O27 Fe5 111.8(16) . . . . ?
C51 P6 O27 Fe5 -130.9(16) . . . . ?
Li5 P6 O27 Fe5 30(2) . . . . ?
O19 Fe5 O27 P6 -13.4(18) . . . . ?
O20 Fe5 O27 P6 -109.1(17) . . . . ?
O29 Fe5 O27 P6 153.4(18) . . . . ?
O33 Fe5 O27 P6 81.2(17) . . . . ?
N4 Fe5 O27 P6 166.6(18) . . . . ?
O26 P6 O28 Li4 -96(2) . . . . ?
O27 P6 O28 Li4 142(2) . . . . ?
C51 P6 O28 Li4 27(3) . . . . ?
Li5 P6 O28 Li4 -91(3) . . . . ?
O19 Fe5 O29 C55 -11(2) . . . . ?
O20 Fe5 O29 C55 85(2) . . . . ?
O27 Fe5 O29 C55 -178(2) . . . . ?
O33 Fe5 O29 C55 -105(2) . . . . ?
N4 Fe5 O29 C55 168(2) . . . . ?
O19 Fe4 O30 C55 19(2) . . . . ?
O21 Fe4 O30 C55 -78(2) . . . . ?
O25 Fe4 O30 C55 -175(2) . . . . ?
O31 Fe4 O30 C55 119(2) . . . . ?
N5 Fe4 O30 C55 -158(2) . . . . ?
O19 Fe4 O31 C60 -27.2(17) . . . . ?
O21 Fe4 O31 C60 168.9(18) . . . . ?
O25 Fe4 O31 C60 72.1(17) . . . . ?
O30 Fe4 O31 C60 -121.8(17) . . . . ?
N5 Fe4 O31 C60 156.2(17) . . . . ?
O26 Fe6 O32 C60 -161(3) . . . . ?
O35 Fe6 O32 C60 -177(2) . . . . ?
O19 Fe6 O32 C60 6(2) . . . . ?
O23 Fe6 O32 C60 -86(2) . . . . ?
O34 Fe6 O32 C60 96(2) . . . . ?
Li5 Fe6 O32 C60 -110(2) . . . . ?
O19 Fe5 O33 C65 21(2) . . . . ?
O20 Fe5 O33 C65 179(100) . . . . ?
O27 Fe5 O33 C65 -79(2) . . . . ?
O29 Fe5 O33 C65 117(2) . . . . ?
N4 Fe5 O33 C65 -161(2) . . . . ?
O26 Fe6 O34 C65 75(2) . . . . ?
O32 Fe6 O34 C65 -114(2) . . . . ?
O35 Fe6 O34 C65 163(2) . . . . ?
O19 Fe6 O34 C65 -22(2) . . . . ?
O23 Fe6 O34 C65 101(11) . . . . ?
Li5 Fe6 O34 C65 95(2) . . . . ?
O26 Fe6 O35 C70 -39.1(18) . . . . ?
O32 Fe6 O35 C70 138.4(19) . . . . ?
O19 Fe6 O35 C70 169(5) . . . . ?
O23 Fe6 O35 C70 44.2(18) . . . . ?
O34 Fe6 O35 C70 -133.4(19) . . . . ?
Li5 Fe6 O35 C70 5.0(19) . . . . ?
O1 Fe2 N1 C33 -143(8) . . . . ?
O10 Fe2 N1 C33 145.5(16) . . . . ?
O4 Fe2 N1 C33 49.0(16) . . . . ?
O13 Fe2 N1 C33 -124.1(16) . . . . ?
O12 Fe2 N1 C33 -40.3(16) . . . . ?
O1 Fe2 N1 C37 32(9) . . . . ?
O10 Fe2 N1 C37 -39.9(14) . . . . ?
O4 Fe2 N1 C37 -136.4(15) . . . . ?
O13 Fe2 N1 C37 50.5(14) . . . . ?
O12 Fe2 N1 C37 134.3(15) . . . . ?
O7 Fe3 N2 C42 53.3(15) . . . . ?
O1 Fe3 N2 C42 -96(5) . . . . ?
O14 Fe3 N2 C42 -132.3(16) . . . . ?
O16 Fe3 N2 C42 142.5(15) . . . . ?
O8 Fe3 N2 C42 -35.4(15) . . . . ?
O7 Fe3 N2 C38 -128.4(16) . . . . ?
O1 Fe3 N2 C38 82(5) . . . . ?
O14 Fe3 N2 C38 46.0(15) . . . . ?
O16 Fe3 N2 C38 -39.1(15) . . . . ?
O8 Fe3 N2 C38 142.9(16) . . . . ?
O19 Fe5 N4 C79 52(19) . . . . ?
O20 Fe5 N4 C79 141(2) . . . . ?
O27 Fe5 N4 C79 -129(2) . . . . ?
O29 Fe5 N4 C79 47(2) . . . . ?
O33 Fe5 N4 C79 -36(2) . . . . ?
O19 Fe5 N4 C75 -136(17) . . . . ?
O20 Fe5 N4 C75 -47.1(15) . . . . ?
O27 Fe5 N4 C75 43.4(15) . . . . ?
O29 Fe5 N4 C75 -140.4(15) . . . . ?
O33 Fe5 N4 C75 136.4(15) . . . . ?
O19 Fe4 N5 C80 171(6) . . . . ?
O21 Fe4 N5 C80 128.4(18) . . . . ?
O25 Fe4 N5 C80 34.1(17) . . . . ?
O30 Fe4 N5 C80 -141.3(18) . . . . ?
O31 Fe4 N5 C80 -55.6(17) . . . . ?
O19 Fe4 N5 C84 2(8) . . . . ?
O21 Fe4 N5 C84 -40.9(14) . . . . ?
O25 Fe4 N5 C84 -135.2(15) . . . . ?
O30 Fe4 N5 C84 49.3(15) . . . . ?
O31 Fe4 N5 C84 135.1(15) . . . . ?
O4 P1 C1 C2 -174.3(13) . . . . ?
O3 P1 C1 C2 66.1(15) . . . . ?
O2 P1 C1 C2 -53.3(15) . . . . ?
Li2 P1 C1 C2 98.0(15) . . . . ?
Li4 P1 C1 C2 -17.1(16) . . . . ?
O4 P1 C1 C4 61.9(14) . . . . ?
O3 P1 C1 C4 -57.6(15) . . . . ?
O2 P1 C1 C4 -177.0(12) . . . . ?
Li2 P1 C1 C4 -25.7(17) . . . . ?
Li4 P1 C1 C4 -140.8(13) . . . . ?
O4 P1 C1 C3 -54.9(14) . . . . ?
O3 P1 C1 C3 -174.4(12) . . . . ?
O2 P1 C1 C3 66.2(14) . . . . ?
Li2 P1 C1 C3 -142.6(12) . . . . ?
Li4 P1 C1 C3 102.3(14) . . . . ?
O6 P2 C5 C7 -68.6(15) . . . . ?
O5 P2 C5 C7 50.6(15) . . . . ?
O7 P2 C5 C7 169.8(13) . . . . ?
Li3 P2 C5 C7 -92(2) . . . . ?
O6 P2 C5 C6 170.4(12) . . . . ?
O5 P2 C5 C6 -70.5(14) . . . . ?
O7 P2 C5 C6 48.7(15) . . . . ?
Li3 P2 C5 C6 147.3(15) . . . . ?
O6 P2 C5 C8 55.5(15) . . . . ?
O5 P2 C5 C8 174.6(12) . . . . ?
O7 P2 C5 C8 -66.2(14) . . . . ?
Li3 P2 C5 C8 32(2) . . . . ?
O8 P3 C9 C10 177.0(12) . . . . ?
O10 P3 C9 C10 -63.0(14) . . . . ?
O9 P3 C9 C10 60.1(14) . . . . ?
Li3 P3 C9 C10 122.6(14) . . . . ?
O8 P3 C9 C11 -63.7(16) . . . . ?
O10 P3 C9 C11 56.3(16) . . . . ?
O9 P3 C9 C11 179.4(13) . . . . ?
Li3 P3 C9 C11 -118.1(15) . . . . ?
O8 P3 C9 C12 55.6(16) . . . . ?
O10 P3 C9 C12 175.6(13) . . . . ?
O9 P3 C9 C12 -61.3(16) . . . . ?
Li3 P3 C9 C12 1.2(18) . . . . ?
Fe2 O12 C13 O11 -8(3) . . . . ?
Fe2 O12 C13 C14 171.5(13) . . . . ?
Fe1 O11 C13 O12 10(3) . . . . ?
Fe1 O11 C13 C14 -169.3(13) . . . . ?
O12 C13 C14 C15 135(2) . . . . ?
O11 C13 C14 C15 -46(3) . . . . ?
O12 C13 C14 C17 -102(2) . . . . ?
O11 C13 C14 C17 78(2) . . . . ?
O12 C13 C14 C16 12(3) . . . . ?
O11 C13 C14 C16 -168.7(19) . . . . ?
Fe3 O14 C18 O13 -23(3) . . . . ?
Fe3 O14 C18 C19 151.0(17) . . . . ?
Fe2 O13 C18 O14 -10(3) . . . . ?
Fe2 O13 C18 C19 174.5(13) . . . . ?
O14 C18 C19 C21 143(2) . . . . ?
O13 C18 C19 C21 -43(3) . . . . ?
O14 C18 C19 C20 -91(3) . . . . ?
O13 C18 C19 C20 83(2) . . . . ?
O14 C18 C19 C22 26(3) . . . . ?
O13 C18 C19 C22 -159.1(17) . . . . ?
Fe1 O15 C23 O16 -19(3) . . . . ?
Fe1 O15 C23 C24 160.6(14) . . . . ?
Fe3 O16 C23 O15 -2(3) . . . . ?
Fe3 O16 C23 C24 178.3(13) . . . . ?
O15 C23 C24 C26 132(2) . . . . ?
O16 C23 C24 C26 -48(3) . . . . ?
O15 C23 C24 C27 -112(2) . . . . ?
O16 C23 C24 C27 68(2) . . . . ?
O15 C23 C24 C25 8(3) . . . . ?
O16 C23 C24 C25 -172.0(18) . . . . ?
Li4 O18 C28 O17 8(3) . . . . ?
Li4 O18 C28 C29 -179.4(18) . . . . ?
Fe1 O17 C28 O18 -6(3) . . . . ?
Fe1 O17 C28 C29 -179.5(13) . . . . ?
Fe1 O17 C28 Li4 -1.8(17) . . . . ?
O18 C28 C29 C30 -114(2) . . . . ?
O17 C28 C29 C30 60(2) . . . . ?
Li4 C28 C29 C30 -115(4) . . . . ?
O18 C28 C29 C31 12(3) . . . . ?
O17 C28 C29 C31 -174.0(18) . . . . ?
Li4 C28 C29 C31 12(5) . . . . ?
O18 C28 C29 C32 128(2) . . . . ?
O17 C28 C29 C32 -59(2) . . . . ?
Li4 C28 C29 C32 127(4) . . . . ?
C37 N1 C33 C34 -2(3) . . . . ?
Fe2 N1 C33 C34 172.3(14) . . . . ?
N1 C33 C34 C35 7(3) . . . . ?
C33 C34 C35 C36 -10(4) . . . . ?
C34 C35 C36 C37 8(4) . . . . ?
C33 N1 C37 C36 -1(3) . . . . ?
Fe2 N1 C37 C36 -175.1(16) . . . . ?
C35 C36 C37 N1 -2(3) . . . . ?
C42 N2 C38 C39 5(3) . . . . ?
Fe3 N2 C38 C39 -173.4(17) . . . . ?
N2 C38 C39 C40 2(3) . . . . ?
C38 C39 C40 C41 -7(3) . . . . ?
C39 C40 C41 C42 6(3) . . . . ?
C38 N2 C42 C41 -7(3) . . . . ?
Fe3 N2 C42 C41 171.8(17) . . . . ?
C40 C41 C42 N2 1(3) . . . . ?
O22 P4 C43 C44 -64.2(16) . . . . ?
O20 P4 C43 C44 55.5(16) . . . . ?
O21 P4 C43 C44 173.7(13) . . . . ?
Li1 P4 C43 C44 -100.3(15) . . . . ?
O22 P4 C43 C46 174.7(15) . . . . ?
O20 P4 C43 C46 -65.6(17) . . . . ?
O21 P4 C43 C46 52.7(17) . . . . ?
Li1 P4 C43 C46 138.7(15) . . . . ?
O22 P4 C43 C45 58.2(17) . . . . ?
O20 P4 C43 C45 177.9(14) . . . . ?
O21 P4 C43 C45 -63.8(16) . . . . ?
Li1 P4 C43 C45 22.2(19) . . . . ?
O25 P5 C47 C48 -60.9(16) . . . . ?
O24 P5 C47 C48 -179.9(14) . . . . ?
O23 P5 C47 C48 60.9(16) . . . . ?
Li1 P5 C47 C48 -149.8(14) . . . . ?
Li5 P5 C47 C48 94.5(15) . . . . ?
O25 P5 C47 C49 63.5(16) . . . . ?
O24 P5 C47 C49 -55.5(16) . . . . ?
O23 P5 C47 C49 -174.6(13) . . . . ?
Li1 P5 C47 C49 -25.4(19) . . . . ?
Li5 P5 C47 C49 -141.1(14) . . . . ?
O25 P5 C47 C50 179.8(13) . . . . ?
O24 P5 C47 C50 60.8(15) . . . . ?
O23 P5 C47 C50 -58.3(15) . . . . ?
Li1 P5 C47 C50 90.9(16) . . . . ?
Li5 P5 C47 C50 -24.8(16) . . . . ?
O26 P6 C51 C52 179.4(14) . . . . ?
O28 P6 C51 C52 54.9(18) . . . . ?
O27 P6 C51 C52 -61.8(17) . . . . ?
Li5 P6 C51 C52 135.0(15) . . . . ?
O26 P6 C51 C53 56.2(15) . . . . ?
O28 P6 C51 C53 -68.4(16) . . . . ?
O27 P6 C51 C53 175.0(13) . . . . ?
Li5 P6 C51 C53 11.7(18) . . . . ?
O26 P6 C51 C54 -60.6(18) . . . . ?
O28 P6 C51 C54 174.9(16) . . . . ?
O27 P6 C51 C54 58.3(18) . . . . ?
Li5 P6 C51 C54 -105.0(17) . . . . ?
Fe4 O30 C55 O29 7(4) . . . . ?
Fe4 O30 C55 C56 -171.6(15) . . . . ?
Fe5 O29 C55 O30 -11(4) . . . . ?
Fe5 O29 C55 C56 167.1(16) . . . . ?
O30 C55 C56 C59 -170(3) . . . . ?
O29 C55 C56 C59 12(4) . . . . ?
O30 C55 C56 C57 -56(3) . . . . ?
O29 C55 C56 C57 126(3) . . . . ?
O30 C55 C56 C58 52(3) . . . . ?
O29 C55 C56 C58 -126(2) . . . . ?
Fe4 O31 C60 O32 0(3) . . . . ?
Fe4 O31 C60 C61 179.5(15) . . . . ?
Fe6 O32 C60 O31 13(4) . . . . ?
Fe6 O32 C60 C61 -166.7(16) . . . . ?
O31 C60 C61 C63 -57(3) . . . . ?
O32 C60 C61 C63 123(3) . . . . ?
O31 C60 C61 C64 162(2) . . . . ?
O32 C60 C61 C64 -18(3) . . . . ?
O31 C60 C61 C62 54(3) . . . . ?
O32 C60 C61 C62 -126(2) . . . . ?
Fe5 O33 C65 O34 6(4) . . . . ?
Fe5 O33 C65 C66 -167.8(16) . . . . ?
Fe6 O34 C65 O33 -4(4) . . . . ?
Fe6 O34 C65 C66 170.0(16) . . . . ?
O33 C65 C66 C69 -16(4) . . . . ?
O34 C65 C66 C69 170(2) . . . . ?
O33 C65 C66 C67 104(3) . . . . ?
O34 C65 C66 C67 -71(3) . . . . ?
O33 C65 C66 C68 -139(3) . . . . ?
O34 C65 C66 C68 47(3) . . . . ?
Li5 O36 C70 O35 10(4) . . . . ?
Li5 O36 C70 C71 -165.1(18) . . . . ?
Fe6 O35 C70 O36 -11(4) . . . . ?
Fe6 O35 C70 C71 164.6(13) . . . . ?
O36 C70 C71 C72 -127(2) . . . . ?
O35 C70 C71 C72 57(3) . . . . ?
O36 C70 C71 C73 7(3) . . . . ?
O35 C70 C71 C73 -169(2) . . . . ?
O36 C70 C71 C74 120(2) . . . . ?
O35 C70 C71 C74 -57(2) . . . . ?
C79 N4 C75 C76 -3(3) . . . . ?
Fe5 N4 C75 C76 -176.3(19) . . . . ?
N4 C75 C76 C77 -1(3) . . . . ?
C75 C76 C77 C78 2(3) . . . . ?
C76 C77 C78 C79 -1(4) . . . . ?
C75 N4 C79 C78 5(4) . . . . ?
Fe5 N4 C79 C78 178(2) . . . . ?
C77 C78 C79 N4 -4(4) . . . . ?
C84 N5 C80 C81 -8(3) . . . . ?
Fe4 N5 C80 C81 -177.2(18) . . . . ?
N5 C80 C81 C82 12(4) . . . . ?
C80 C81 C82 C83 -11(4) . . . . ?
C81 C82 C83 C84 6(4) . . . . ?
C80 N5 C84 C83 2(3) . . . . ?
Fe4 N5 C84 C83 172.3(17) . . . . ?
C82 C83 C84 N5 -2(3) . . . . ?
P3 O9 Li1 O22 -175.7(14) . . . . ?
Li2 O9 Li1 O22 -9.6(14) . . . . ?
Li3 O9 Li1 O22 109.8(15) . . . . ?
P3 O9 Li1 O24 61(2) . . . . ?
Li2 O9 Li1 O24 -133.2(15) . . . . ?
Li3 O9 Li1 O24 -13.8(14) . . . . ?
P3 O9 Li1 O1S -56(3) . . . . ?
Li2 O9 Li1 O1S 110(2) . . . . ?
Li3 O9 Li1 O1S -131(2) . . . . ?
P3 O9 Li1 Li2 -166(2) . . . . ?
Li3 O9 Li1 Li2 119.4(14) . . . . ?
P3 O9 Li1 Li3 74(2) . . . . ?
Li2 O9 Li1 Li3 -119.4(14) . . . . ?
P3 O9 Li1 P4 -168.0(11) . . . . ?
Li2 O9 Li1 P4 -1.9(15) . . . . ?
Li3 O9 Li1 P4 117.5(16) . . . . ?
P3 O9 Li1 P5 65(3) . . . . ?
Li2 O9 Li1 P5 -128.7(17) . . . . ?
Li3 O9 Li1 P5 -9.3(16) . . . . ?
P4 O22 Li1 O9 164.7(10) . . . . ?
Li2 O22 Li1 O9 10.1(15) . . . . ?
P4 O22 Li1 O24 -92.6(19) . . . . ?
Li2 O22 Li1 O24 113(2) . . . . ?
P4 O22 Li1 O1S 36(2) . . . . ?
Li2 O22 Li1 O1S -119.1(18) . . . . ?
P4 O22 Li1 Li2 154.6(17) . . . . ?
P4 O22 Li1 Li3 -139.3(12) . . . . ?
Li2 O22 Li1 Li3 66.0(16) . . . . ?
Li2 O22 Li1 P4 -154.6(17) . . . . ?
P4 O22 Li1 P5 -66.6(15) . . . . ?
Li2 O22 Li1 P5 138.8(14) . . . . ?
P5 O24 Li1 O9 171.4(10) . . . . ?
Li3 O24 Li1 O9 16.7(17) . . . . ?
P5 O24 Li1 O22 71(2) . . . . ?
Li3 O24 Li1 O22 -83(2) . . . . ?
P5 O24 Li1 O1S -58.8(18) . . . . ?
Li3 O24 Li1 O1S 146.5(17) . . . . ?
P5 O24 Li1 Li2 127.7(17) . . . . ?
Li3 O24 Li1 Li2 -27(2) . . . . ?
P5 O24 Li1 Li3 154.7(16) . . . . ?
P5 O24 Li1 P4 40.5(19) . . . . ?
Li3 O24 Li1 P4 -114.2(17) . . . . ?
Li3 O24 Li1 P5 -154.7(16) . . . . ?
O22 P4 Li1 O9 -17.5(12) . . . . ?
O20 P4 Li1 O9 -83.9(17) . . . . ?
O21 P4 Li1 O9 171.5(16) . . . . ?
C43 P4 Li1 O9 65.7(17) . . . . ?
O20 P4 Li1 O22 -66.4(16) . . . . ?
O21 P4 Li1 O22 -171.0(14) . . . . ?
C43 P4 Li1 O22 83.2(15) . . . . ?
O22 P4 Li1 O24 104(2) . . . . ?
O20 P4 Li1 O24 37(2) . . . . ?
O21 P4 Li1 O24 -67.3(15) . . . . ?
C43 P4 Li1 O24 -173.1(14) . . . . ?
O22 P4 Li1 O1S -147(2) . . . . ?
O20 P4 Li1 O1S 146.3(10) . . . . ?
O21 P4 Li1 O1S 41.7(10) . . . . ?
C43 P4 Li1 O1S -64.1(14) . . . . ?
O22 P4 Li1 Li2 -19.0(13) . . . . ?
O20 P4 Li1 Li2 -85.4(13) . . . . ?
O21 P4 Li1 Li2 170.0(11) . . . . ?
C43 P4 Li1 Li2 64.2(13) . . . . ?
O22 P4 Li1 Li3 50.9(16) . . . . ?
O20 P4 Li1 Li3 -15(2) . . . . ?
O21 P4 Li1 Li3 -120.0(17) . . . . ?
C43 P4 Li1 Li3 134.2(16) . . . . ?
O22 P4 Li1 P5 120.1(16) . . . . ?
O20 P4 Li1 P5 53.8(13) . . . . ?
O21 P4 Li1 P5 -50.8(8) . . . . ?
C43 P4 Li1 P5 -156.6(9) . . . . ?
O25 P5 Li1 O9 -173.4(18) . . . . ?
O24 P5 Li1 O9 -10.3(12) . . . . ?
O23 P5 Li1 O9 76.1(18) . . . . ?
C47 P5 Li1 O9 -71(2) . . . . ?
Li5 P5 Li1 O9 49.4(18) . . . . ?
O25 P5 Li1 O22 76.3(13) . . . . ?
O24 P5 Li1 O22 -121(2) . . . . ?
O23 P5 Li1 O22 -34.2(16) . . . . ?
C47 P5 Li1 O22 178.9(12) . . . . ?
Li5 P5 Li1 O22 -60.9(14) . . . . ?
O25 P5 Li1 O24 -163.0(14) . . . . ?
O23 P5 Li1 O24 86.4(14) . . . . ?
C47 P5 Li1 O24 -60.5(17) . . . . ?
Li5 P5 Li1 O24 59.7(14) . . . . ?
O25 P5 Li1 O1S -38.2(10) . . . . ?
O24 P5 Li1 O1S 124.8(19) . . . . ?
O23 P5 Li1 O1S -148.8(10) . . . . ?
C47 P5 Li1 O1S 64.3(15) . . . . ?
Li5 P5 Li1 O1S -175.4(11) . . . . ?
O25 P5 Li1 Li2 123(2) . . . . ?
O24 P5 Li1 Li2 -74(2) . . . . ?
O23 P5 Li1 Li2 12(2) . . . . ?
C47 P5 Li1 Li2 -135(2) . . . . ?
Li5 P5 Li1 Li2 -15(2) . . . . ?
O25 P5 Li1 Li3 178.2(11) . . . . ?
O24 P5 Li1 Li3 -18.7(13) . . . . ?
O23 P5 Li1 Li3 67.7(12) . . . . ?
C47 P5 Li1 Li3 -79.3(14) . . . . ?
Li5 P5 Li1 Li3 41.0(12) . . . . ?
O25 P5 Li1 P4 51.8(8) . . . . ?
O24 P5 Li1 P4 -145.2(17) . . . . ?
O23 P5 Li1 P4 -58.8(10) . . . . ?
C47 P5 Li1 P4 154.3(9) . . . . ?
Li5 P5 Li1 P4 -85.4(9) . . . . ?
P4 O22 Li2 O3 94(2) . . . . ?
Li1 O22 Li2 O3 -126.7(15) . . . . ?
P4 O22 Li2 O9 -149.0(18) . . . . ?
Li1 O22 Li2 O9 -9.5(14) . . . . ?
P4 O22 Li2 O2S -27(5) . . . . ?
Li1 O22 Li2 O2S 112(3) . . . . ?
P4 O22 Li2 Li1 -139(3) . . . . ?
P4 O22 Li2 P1 98(2) . . . . ?
Li1 O22 Li2 P1 -122.2(17) . . . . ?
P1 O3 Li2 O22 171.2(11) . . . . ?
P1 O3 Li2 O9 74(2) . . . . ?
P1 O3 Li2 O2S -46(2) . . . . ?
P1 O3 Li2 Li1 126.3(16) . . . . ?
P3 O9 Li2 O22 179.5(10) . . . . ?
Li1 O9 Li2 O22 10.0(15) . . . . ?
Li3 O9 Li2 O22 -68.1(18) . . . . ?
P3 O9 Li2 O3 -80(2) . . . . ?
Li1 O9 Li2 O3 110.3(18) . . . . ?
Li3 O9 Li2 O3 32(2) . . . . ?
P3 O9 Li2 O2S 38(2) . . . . ?
Li1 O9 Li2 O2S -131.7(18) . . . . ?
Li3 O9 Li2 O2S 150.3(15) . . . . ?
P3 O9 Li2 Li1 169.5(17) . . . . ?
Li3 O9 Li2 Li1 -78.0(15) . . . . ?
P3 O9 Li2 P1 -54.4(17) . . . . ?
Li1 O9 Li2 P1 136.1(13) . . . . ?
Li3 O9 Li2 P1 58.0(16) . . . . ?
O9 Li1 Li2 O22 -166.6(19) . . . . ?
O24 Li1 Li2 O22 -101(2) . . . . ?
O1S Li1 Li2 O22 86(2) . . . . ?
Li3 Li1 Li2 O22 -119.8(16) . . . . ?
P4 Li1 Li2 O22 11.7(8) . . . . ?
P5 Li1 Li2 O22 -70(2) . . . . ?
O9 Li1 Li2 O3 -97(2) . . . . ?
O22 Li1 Li2 O3 69.8(18) . . . . ?
O24 Li1 Li2 O3 -32(3) . . . . ?
O1S Li1 Li2 O3 156.2(18) . . . . ?
Li3 Li1 Li2 O3 -50(2) . . . . ?
P4 Li1 Li2 O3 81.5(17) . . . . ?
P5 Li1 Li2 O3 0(3) . . . . ?
O22 Li1 Li2 O9 166.6(19) . . . . ?
O24 Li1 Li2 O9 65.2(19) . . . . ?
O1S Li1 Li2 O9 -107(2) . . . . ?
Li3 Li1 Li2 O9 46.8(12) . . . . ?
P4 Li1 Li2 O9 178.3(14) . . . . ?
P5 Li1 Li2 O9 97(2) . . . . ?
O9 Li1 Li2 O2S 74(2) . . . . ?
O22 Li1 Li2 O2S -120(3) . . . . ?
O24 Li1 Li2 O2S 139(2) . . . . ?
O1S Li1 Li2 O2S -33(3) . . . . ?
Li3 Li1 Li2 O2S 120(2) . . . . ?
P4 Li1 Li2 O2S -108(2) . . . . ?
P5 Li1 Li2 O2S 170.3(17) . . . . ?
O9 Li1 Li2 P1 -67.7(18) . . . . ?
O22 Li1 Li2 P1 99(2) . . . . ?
O24 Li1 Li2 P1 -3(3) . . . . ?
O1S Li1 Li2 P1 -174.8(15) . . . . ?
Li3 Li1 Li2 P1 -21(2) . . . . ?
P4 Li1 Li2 P1 110.6(17) . . . . ?
P5 Li1 Li2 P1 29(3) . . . . ?
O4 P1 Li2 O22 177.5(19) . . . . ?
O3 P1 Li2 O22 -10.5(13) . . . . ?
O2 P1 Li2 O22 69(2) . . . . ?
C1 P1 Li2 O22 -78(2) . . . . ?
Li4 P1 Li2 O22 40.1(19) . . . . ?
O4 P1 Li2 O3 -172.1(15) . . . . ?
O2 P1 Li2 O3 79.4(15) . . . . ?
C1 P1 Li2 O3 -67.1(16) . . . . ?
Li4 P1 Li2 O3 50.6(15) . . . . ?
O4 P1 Li2 O9 72.3(12) . . . . ?
O3 P1 Li2 O9 -116(2) . . . . ?
O2 P1 Li2 O9 -36.2(15) . . . . ?
C1 P1 Li2 O9 177.3(11) . . . . ?
Li4 P1 Li2 O9 -65.1(14) . . . . ?
O4 P1 Li2 O2S -36.7(11) . . . . ?
O3 P1 Li2 O2S 135(2) . . . . ?
O2 P1 Li2 O2S -145.2(10) . . . . ?
C1 P1 Li2 O2S 68.3(14) . . . . ?
Li4 P1 Li2 O2S -174.1(11) . . . . ?
O4 P1 Li2 Li1 115.9(19) . . . . ?
O3 P1 Li2 Li1 -72.0(19) . . . . ?
O2 P1 Li2 Li1 7(2) . . . . ?
C1 P1 Li2 Li1 -139.1(18) . . . . ?
Li4 P1 Li2 Li1 -21(2) . . . . ?
P5 O24 Li3 O6 -5(3) . . . . ?
Li1 O24 Li3 O6 140.6(18) . . . . ?
P5 O24 Li3 O8 144.4(15) . . . . ?
Li1 O24 Li3 O8 -70(2) . . . . ?
P5 O24 Li3 O9 -158.5(14) . . . . ?
Li1 O24 Li3 O9 -13.1(13) . . . . ?
P5 O24 Li3 Li1 -145(2) . . . . ?
P5 O24 Li3 P3 175.0(11) . . . . ?
Li1 O24 Li3 P3 -39.6(16) . . . . ?
P5 O24 Li3 P2 4(4) . . . . ?
Li1 O24 Li3 P2 149(2) . . . . ?
P5 O24 Li3 Li5 -19(2) . . . . ?
Li1 O24 Li3 Li5 126.6(13) . . . . ?
P2 O6 Li3 O24 167.5(13) . . . . ?
Li5 O6 Li3 O24 -24(2) . . . . ?
P2 O6 Li3 O8 14(2) . . . . ?
Li5 O6 Li3 O8 -177.5(18) . . . . ?
P2 O6 Li3 O9 -78(3) . . . . ?
Li5 O6 Li3 O9 91(3) . . . . ?
P2 O6 Li3 Li1 -150(2) . . . . ?
Li5 O6 Li3 Li1 18(3) . . . . ?
P2 O6 Li3 P3 -12(3) . . . . ?
Li5 O6 Li3 P3 156(3) . . . . ?
Li5 O6 Li3 P2 168.6(18) . . . . ?
P2 O6 Li3 Li5 -168.6(18) . . . . ?
P3 O8 Li3 O24 61(2) . . . . ?
Fe3 O8 Li3 O24 -157.8(17) . . . . ?
P3 O8 Li3 O6 -152.1(17) . . . . ?
Fe3 O8 Li3 O6 -11(2) . . . . ?
P3 O8 Li3 O9 -3.7(9) . . . . ?
Fe3 O8 Li3 O9 137.9(9) . . . . ?
P3 O8 Li3 Li1 17.1(15) . . . . ?
Fe3 O8 Li3 Li1 158.7(11) . . . . ?
Fe3 O8 Li3 P3 141.6(13) . . . . ?
P3 O8 Li3 P2 -145.6(8) . . . . ?
Fe3 O8 Li3 P2 -4.0(14) . . . . ?
P3 O8 Li3 Li5 -155(3) . . . . ?
Fe3 O8 Li3 Li5 -14(4) . . . . ?
P3 O9 Li3 O24 -131.5(12) . . . . ?
Li1 O9 Li3 O24 13.9(14) . . . . ?
Li2 O9 Li3 O24 94.6(17) . . . . ?
P3 O9 Li3 O6 108(3) . . . . ?
Li1 O9 Li3 O6 -106(3) . . . . ?
Li2 O9 Li3 O6 -26(4) . . . . ?
P3 O9 Li3 O8 3.6(9) . . . . ?
Li1 O9 Li3 O8 149.0(14) . . . . ?
Li2 O9 Li3 O8 -130.4(14) . . . . ?
P3 O9 Li3 Li1 -145.4(13) . . . . ?
Li2 O9 Li3 Li1 80.6(17) . . . . ?
Li1 O9 Li3 P3 145.4(13) . . . . ?
Li2 O9 Li3 P3 -133.9(15) . . . . ?
P3 O9 Li3 P2 67(2) . . . . ?
Li1 O9 Li3 P2 -148(2) . . . . ?
Li2 O9 Li3 P2 -67(2) . . . . ?
P3 O9 Li3 Li5 165(2) . . . . ?
Li1 O9 Li3 Li5 -50(2) . . . . ?
Li2 O9 Li3 Li5 31(3) . . . . ?
O9 Li1 Li3 O24 -160(2) . . . . ?
O22 Li1 Li3 O24 117.9(18) . . . . ?
O1S Li1 Li3 O24 -55(2) . . . . ?
Li2 Li1 Li3 O24 158.9(17) . . . . ?
P4 Li1 Li3 O24 96.5(18) . . . . ?
P5 Li1 Li3 O24 11.5(8) . . . . ?
O9 Li1 Li3 O6 136(3) . . . . ?
O22 Li1 Li3 O6 54(3) . . . . ?
O24 Li1 Li3 O6 -64(3) . . . . ?
O1S Li1 Li3 O6 -119(3) . . . . ?
Li2 Li1 Li3 O6 95(3) . . . . ?
P4 Li1 Li3 O6 33(4) . . . . ?
P5 Li1 Li3 O6 -52(2) . . . . ?
O9 Li1 Li3 O8 -29.6(14) . . . . ?
O22 Li1 Li3 O8 -111.5(18) . . . . ?
O24 Li1 Li3 O8 131(2) . . . . ?
O1S Li1 Li3 O8 76(3) . . . . ?
Li2 Li1 Li3 O8 -70.6(16) . . . . ?
P4 Li1 Li3 O8 -133.0(16) . . . . ?
P5 Li1 Li3 O8 142.0(16) . . . . ?
O22 Li1 Li3 O9 -81.9(16) . . . . ?
O24 Li1 Li3 O9 160(2) . . . . ?
O1S Li1 Li3 O9 106(3) . . . . ?
Li2 Li1 Li3 O9 -41.0(11) . . . . ?
P4 Li1 Li3 O9 -103.3(19) . . . . ?
P5 Li1 Li3 O9 171.6(15) . . . . ?
O9 Li1 Li3 P3 -19.7(8) . . . . ?
O22 Li1 Li3 P3 -101.6(15) . . . . ?
O24 Li1 Li3 P3 140.4(16) . . . . ?
O1S Li1 Li3 P3 86(2) . . . . ?
Li2 Li1 Li3 P3 -60.7(10) . . . . ?
P4 Li1 Li3 P3 -123.1(15) . . . . ?
P5 Li1 Li3 P3 151.9(11) . . . . ?
O9 Li1 Li3 P2 97(4) . . . . ?
O22 Li1 Li3 P2 15(5) . . . . ?
O24 Li1 Li3 P2 -103(4) . . . . ?
O1S Li1 Li3 P2 -157(3) . . . . ?
Li2 Li1 Li3 P2 56(4) . . . . ?
P4 Li1 Li3 P2 -6(5) . . . . ?
P5 Li1 Li3 P2 -91(4) . . . . ?
O9 Li1 Li3 Li5 146.6(17) . . . . ?
O22 Li1 Li3 Li5 64.7(18) . . . . ?
O24 Li1 Li3 Li5 -53.2(13) . . . . ?
O1S Li1 Li3 Li5 -108(2) . . . . ?
Li2 Li1 Li3 Li5 105.7(14) . . . . ?
P4 Li1 Li3 Li5 43(2) . . . . ?
P5 Li1 Li3 Li5 -41.8(11) . . . . ?
O8 P3 Li3 O24 -134(2) . . . . ?
O10 P3 Li3 O24 144.5(12) . . . . ?
O9 P3 Li3 O24 51.7(13) . . . . ?
C9 P3 Li3 O24 -43.0(19) . . . . ?
O8 P3 Li3 O6 45(3) . . . . ?
O10 P3 Li3 O6 -36(4) . . . . ?
O9 P3 Li3 O6 -129(3) . . . . ?
C9 P3 Li3 O6 137(3) . . . . ?
O10 P3 Li3 O8 -81.2(14) . . . . ?
O9 P3 Li3 O8 -174.0(15) . . . . ?
C9 P3 Li3 O8 91.3(12) . . . . ?
O8 P3 Li3 O9 174.0(15) . . . . ?
O10 P3 Li3 O9 92.8(12) . . . . ?
C9 P3 Li3 O9 -94.7(12) . . . . ?
O8 P3 Li3 Li1 -162.6(16) . . . . ?
O10 P3 Li3 Li1 116.2(12) . . . . ?
O9 P3 Li3 Li1 23.4(10) . . . . ?
C9 P3 Li3 Li1 -71.3(13) . . . . ?
O8 P3 Li3 P2 39.0(10) . . . . ?
O10 P3 Li3 P2 -42.2(19) . . . . ?
O9 P3 Li3 P2 -135.0(17) . . . . ?
C9 P3 Li3 P2 130.3(12) . . . . ?
O8 P3 Li3 Li5 122(6) . . . . ?
O10 P3 Li3 Li5 41(6) . . . . ?
O9 P3 Li3 Li5 -52(5) . . . . ?
C9 P3 Li3 Li5 -146(5) . . . . ?
O6 P2 Li3 O24 -17.0(17) . . . . ?
O5 P2 Li3 O24 -124(2) . . . . ?
O7 P2 Li3 O24 128(3) . . . . ?
C5 P2 Li3 O24 19(4) . . . . ?
O5 P2 Li3 O6 -106.6(13) . . . . ?
O7 P2 Li3 O6 144.8(14) . . . . ?
C5 P2 Li3 O6 36(2) . . . . ?
O6 P2 Li3 O8 -167(2) . . . . ?
O5 P2 Li3 O8 85.9(12) . . . . ?
O7 P2 Li3 O8 -22.7(10) . . . . ?
C5 P2 Li3 O8 -131.2(14) . . . . ?
O6 P2 Li3 O9 137(3) . . . . ?
O5 P2 Li3 O9 30(2) . . . . ?
O7 P2 Li3 O9 -79(2) . . . . ?
C5 P2 Li3 O9 172.9(16) . . . . ?
O6 P2 Li3 Li1 63(4) . . . . ?
O5 P2 Li3 Li1 -43(4) . . . . ?
O7 P2 Li3 Li1 -152(4) . . . . ?
C5 P2 Li3 Li1 100(4) . . . . ?
O6 P2 Li3 P3 172(2) . . . . ?
O5 P2 Li3 P3 65.4(14) . . . . ?
O7 P2 Li3 P3 -43.2(12) . . . . ?
C5 P2 Li3 P3 -151.7(13) . . . . ?
O6 P2 Li3 Li5 7.4(12) . . . . ?
O5 P2 Li3 Li5 -99.3(10) . . . . ?
O7 P2 Li3 Li5 152.2(10) . . . . ?
C5 P2 Li3 Li5 43.7(19) . . . . ?
P6 O28 Li4 O18 -29(4) . . . . ?
P6 O28 Li4 O2 -155.8(17) . . . . ?
P6 O28 Li4 O5 99(3) . . . . ?
P6 O28 Li4 C28 -27(5) . . . . ?
P6 O28 Li4 Fe1 156(2) . . . . ?
P6 O28 Li4 P1 -152.4(19) . . . . ?
C28 O18 Li4 O28 177(2) . . . . ?
C28 O18 Li4 O2 -45(2) . . . . ?
C28 O18 Li4 O5 36(2) . . . . ?
C28 O18 Li4 Fe1 -5(2) . . . . ?
C28 O18 Li4 P1 -65(2) . . . . ?
P1 O2 Li4 O28 8(3) . . . . ?
Fe1 O2 Li4 O28 -148.6(18) . . . . ?
P1 O2 Li4 O18 -130.7(12) . . . . ?
Fe1 O2 Li4 O18 72.8(13) . . . . ?
P1 O2 Li4 O5 136.3(10) . . . . ?
Fe1 O2 Li4 O5 -20.2(10) . . . . ?
P1 O2 Li4 C28 -145.2(9) . . . . ?
Fe1 O2 Li4 C28 58.3(8) . . . . ?
P1 O2 Li4 Fe1 156.5(12) . . . . ?
Fe1 O2 Li4 P1 -156.5(12) . . . . ?
P2 O5 Li4 O28 -6(3) . . . . ?
Fe1 O5 Li4 O28 144.9(19) . . . . ?
P2 O5 Li4 O18 133.2(11) . . . . ?
Fe1 O5 Li4 O18 -75.6(12) . . . . ?
P2 O5 Li4 O2 -131.3(10) . . . . ?
Fe1 O5 Li4 O2 20.0(10) . . . . ?
P2 O5 Li4 C28 145.6(10) . . . . ?
Fe1 O5 Li4 C28 -63.2(7) . . . . ?
P2 O5 Li4 Fe1 -151.2(12) . . . . ?
P2 O5 Li4 P1 -113.8(11) . . . . ?
Fe1 O5 Li4 P1 37.5(9) . . . . ?
O18 C28 Li4 O28 -4(3) . . . . ?
O17 C28 Li4 O28 -177(3) . . . . ?
C29 C28 Li4 O28 -3(6) . . . . ?
O17 C28 Li4 O18 -173(3) . . . . ?
C29 C28 Li4 O18 1(4) . . . . ?
O18 C28 Li4 O2 135(2) . . . . ?
O17 C28 Li4 O2 -38.7(14) . . . . ?
C29 C28 Li4 O2 136(4) . . . . ?
O18 C28 Li4 O5 -143(2) . . . . ?
O17 C28 Li4 O5 43.9(13) . . . . ?
C29 C28 Li4 O5 -141(4) . . . . ?
O18 C28 Li4 Fe1 175(2) . . . . ?
O17 C28 Li4 Fe1 1.0(10) . . . . ?
C29 C28 Li4 Fe1 176(4) . . . . ?
O18 C28 Li4 P1 120(2) . . . . ?
O17 C28 Li4 P1 -53.3(14) . . . . ?
C29 C28 Li4 P1 121(4) . . . . ?
O1 Fe1 Li4 O28 -1(4) . . . . ?
O17 Fe1 Li4 O28 177(4) . . . . ?
O2 Fe1 Li4 O28 69(3) . . . . ?
O5 Fe1 Li4 O28 -81(4) . . . . ?
O15 Fe1 Li4 O28 -110(3) . . . . ?
O11 Fe1 Li4 O28 110(3) . . . . ?
O1 Fe1 Li4 O18 -177.1(9) . . . . ?
O17 Fe1 Li4 O18 1.2(9) . . . . ?
O2 Fe1 Li4 O18 -106.9(14) . . . . ?
O5 Fe1 Li4 O18 103.4(14) . . . . ?
O15 Fe1 Li4 O18 73.6(14) . . . . ?
O11 Fe1 Li4 O18 -66.1(14) . . . . ?
O1 Fe1 Li4 O2 -70.2(10) . . . . ?
O17 Fe1 Li4 O2 108.1(10) . . . . ?
O5 Fe1 Li4 O2 -149.7(15) . . . . ?
O15 Fe1 Li4 O2 -179.5(7) . . . . ?
O11 Fe1 Li4 O2 40.8(13) . . . . ?
O1 Fe1 Li4 O5 79.5(10) . . . . ?
O17 Fe1 Li4 O5 -102.1(9) . . . . ?
O2 Fe1 Li4 O5 149.7(15) . . . . ?
O15 Fe1 Li4 O5 -29.8(14) . . . . ?
O11 Fe1 Li4 O5 -169.5(7) . . . . ?
O1 Fe1 Li4 C28 -179.1(7) . . . . ?
O17 Fe1 Li4 C28 -0.7(7) . . . . ?
O2 Fe1 Li4 C28 -108.8(11) . . . . ?
O5 Fe1 Li4 C28 101.4(11) . . . . ?
O15 Fe1 Li4 C28 71.6(11) . . . . ?
O11 Fe1 Li4 C28 -68.1(10) . . . . ?
O1 Fe1 Li4 P1 -59.4(7) . . . . ?
O17 Fe1 Li4 P1 119.0(6) . . . . ?
O2 Fe1 Li4 P1 10.8(6) . . . . ?
O5 Fe1 Li4 P1 -138.9(11) . . . . ?
O15 Fe1 Li4 P1 -168.7(5) . . . . ?
O11 Fe1 Li4 P1 51.6(9) . . . . ?
O4 P1 Li4 O28 -122.3(13) . . . . ?
O3 P1 Li4 O28 -13.1(12) . . . . ?
O2 P1 Li4 O28 -173(2) . . . . ?
C1 P1 Li4 O28 91.0(14) . . . . ?
Li2 P1 Li4 O28 -38.7(14) . . . . ?
O4 P1 Li4 O18 105.4(16) . . . . ?
O3 P1 Li4 O18 -145.4(16) . . . . ?
O2 P1 Li4 O18 54.4(14) . . . . ?
C1 P1 Li4 O18 -41.3(17) . . . . ?
Li2 P1 Li4 O18 -171.0(14) . . . . ?
O4 P1 Li4 O2 51.0(17) . . . . ?
O3 P1 Li4 O2 160.2(14) . . . . ?
C1 P1 Li4 O2 -95.7(13) . . . . ?
Li2 P1 Li4 O2 134.6(13) . . . . ?
O4 P1 Li4 O5 7.2(19) . . . . ?
O3 P1 Li4 O5 116.4(13) . . . . ?
O2 P1 Li4 O5 -43.8(11) . . . . ?
C1 P1 Li4 O5 -139.5(11) . . . . ?
Li2 P1 Li4 O5 90.8(13) . . . . ?
O4 P1 Li4 C28 86.3(14) . . . . ?
O3 P1 Li4 C28 -164.5(12) . . . . ?
O2 P1 Li4 C28 35.2(11) . . . . ?
C1 P1 Li4 C28 -60.4(12) . . . . ?
Li2 P1 Li4 C28 169.9(11) . . . . ?
O4 P1 Li4 Fe1 34.0(13) . . . . ?
O3 P1 Li4 Fe1 143.3(8) . . . . ?
O2 P1 Li4 Fe1 -17.0(9) . . . . ?
C1 P1 Li4 Fe1 -112.7(7) . . . . ?
Li2 P1 Li4 Fe1 117.7(7) . . . . ?
P2 O6 Li5 O23 -167.3(11) . . . . ?
Li3 O6 Li5 O23 28(2) . . . . ?
P2 O6 Li5 O36 -54(3) . . . . ?
Li3 O6 Li5 O36 141.5(18) . . . . ?
P2 O6 Li5 O26 79(3) . . . . ?
Li3 O6 Li5 O26 -86(3) . . . . ?
P2 O6 Li5 Fe6 164(3) . . . . ?
Li3 O6 Li5 Fe6 0(5) . . . . ?
P2 O6 Li5 P6 78.0(19) . . . . ?
Li3 O6 Li5 P6 -86.3(17) . . . . ?
P2 O6 Li5 P5 -169.6(12) . . . . ?
Li3 O6 Li5 P5 26.0(16) . . . . ?
P2 O6 Li5 Li3 164(2) . . . . ?
P5 O23 Li5 O6 -6(2) . . . . ?
Fe6 O23 Li5 O6 -163.7(15) . . . . ?
P5 O23 Li5 O36 -131.2(11) . . . . ?
Fe6 O23 Li5 O36 70.9(12) . . . . ?
P5 O23 Li5 O26 139.8(10) . . . . ?
Fe6 O23 Li5 O26 -18.1(9) . . . . ?
P5 O23 Li5 Fe6 157.9(13) . . . . ?
P5 O23 Li5 P6 117.8(11) . . . . ?
Fe6 O23 Li5 P6 -40.0(9) . . . . ?
Fe6 O23 Li5 P5 -157.9(13) . . . . ?
P5 O23 Li5 Li3 11.0(15) . . . . ?
Fe6 O23 Li5 Li3 -146.9(9) . . . . ?
C70 O36 Li5 O6 -169.9(19) . . . . ?
C70 O36 Li5 O23 -45(2) . . . . ?
C70 O36 Li5 O26 37(2) . . . . ?
C70 O36 Li5 Fe6 -4(2) . . . . ?
C70 O36 Li5 P6 56(2) . . . . ?
C70 O36 Li5 P5 -63(2) . . . . ?
C70 O36 Li5 Li3 -132(2) . . . . ?
P6 O26 Li5 O6 -2(3) . . . . ?
Fe6 O26 Li5 O6 144(2) . . . . ?
P6 O26 Li5 O23 -126.6(10) . . . . ?
Fe6 O26 Li5 O23 18.4(9) . . . . ?
P6 O26 Li5 O36 138.2(11) . . . . ?
Fe6 O26 Li5 O36 -76.8(10) . . . . ?
P6 O26 Li5 Fe6 -145.0(10) . . . . ?
Fe6 O26 Li5 P6 145.0(10) . . . . ?
P6 O26 Li5 P5 -111.5(10) . . . . ?
Fe6 O26 Li5 P5 33.5(9) . . . . ?
P6 O26 Li5 Li3 -50.6(19) . . . . ?
Fe6 O26 Li5 Li3 94.4(16) . . . . ?
O26 Fe6 Li5 O6 -114(5) . . . . ?
O32 Fe6 Li5 O6 77(4) . . . . ?
O35 Fe6 Li5 O6 146(4) . . . . ?
O19 Fe6 Li5 O6 -32(4) . . . . ?
O23 Fe6 Li5 O6 39(4) . . . . ?
O34 Fe6 Li5 O6 -142(4) . . . . ?
O26 Fe6 Li5 O23 -152.5(14) . . . . ?
O32 Fe6 Li5 O23 38.3(12) . . . . ?
O35 Fe6 Li5 O23 107.5(10) . . . . ?
O19 Fe6 Li5 O23 -70.8(10) . . . . ?
O34 Fe6 Li5 O23 179.6(7) . . . . ?
O26 Fe6 Li5 O36 99.8(13) . . . . ?
O32 Fe6 Li5 O36 -69.4(13) . . . . ?
O35 Fe6 Li5 O36 -0.2(9) . . . . ?
O19 Fe6 Li5 O36 -178.5(9) . . . . ?
O23 Fe6 Li5 O36 -107.7(15) . . . . ?
O34 Fe6 Li5 O36 71.9(15) . . . . ?
O32 Fe6 Li5 O26 -169.2(7) . . . . ?
O35 Fe6 Li5 O26 -100.0(9) . . . . ?
O19 Fe6 Li5 O26 81.7(9) . . . . ?
O23 Fe6 Li5 O26 152.5(14) . . . . ?
O34 Fe6 Li5 O26 -27.9(13) . . . . ?
O26 Fe6 Li5 P6 -16.9(6) . . . . ?
O32 Fe6 Li5 P6 173.9(5) . . . . ?
O35 Fe6 Li5 P6 -116.9(6) . . . . ?
O19 Fe6 Li5 P6 64.8(6) . . . . ?
O23 Fe6 Li5 P6 135.6(10) . . . . ?
O34 Fe6 Li5 P6 -44.8(10) . . . . ?
O26 Fe6 Li5 P5 -143.0(10) . . . . ?
O32 Fe6 Li5 P5 47.8(9) . . . . ?
O35 Fe6 Li5 P5 117.0(6) . . . . ?
O19 Fe6 Li5 P5 -61.2(6) . . . . ?
O23 Fe6 Li5 P5 9.6(6) . . . . ?
O34 Fe6 Li5 P5 -170.9(6) . . . . ?
O26 Fe6 Li5 Li3 -114.0(17) . . . . ?
O32 Fe6 Li5 Li3 76.8(15) . . . . ?
O35 Fe6 Li5 Li3 146.0(15) . . . . ?
O19 Fe6 Li5 Li3 -32.2(15) . . . . ?
O23 Fe6 Li5 Li3 38.5(11) . . . . ?
O34 Fe6 Li5 Li3 -141.9(12) . . . . ?
O26 P6 Li5 O6 179.0(19) . . . . ?
O28 P6 Li5 O6 6.9(12) . . . . ?
O27 P6 Li5 O6 106.0(15) . . . . ?
C51 P6 Li5 O6 -95.2(15) . . . . ?
O26 P6 Li5 O23 53.2(11) . . . . ?
O28 P6 Li5 O23 -118.9(12) . . . . ?
O27 P6 Li5 O23 -19.8(17) . . . . ?
C51 P6 Li5 O23 139.0(11) . . . . ?
O26 P6 Li5 O36 -45.2(12) . . . . ?
O28 P6 Li5 O36 142.8(14) . . . . ?
O27 P6 Li5 O36 -118.2(14) . . . . ?
C51 P6 Li5 O36 40.6(16) . . . . ?
O28 P6 Li5 O26 -172.1(12) . . . . ?
O27 P6 Li5 O26 -73.0(15) . . . . ?
C51 P6 Li5 O26 85.8(13) . . . . ?
O26 P6 Li5 Fe6 24.7(8) . . . . ?
O28 P6 Li5 Fe6 -147.3(8) . . . . ?
O27 P6 Li5 Fe6 -48.3(12) . . . . ?
C51 P6 Li5 Fe6 110.5(9) . . . . ?
O26 P6 Li5 P5 75.0(11) . . . . ?
O28 P6 Li5 P5 -97.1(10) . . . . ?
O27 P6 Li5 P5 2.0(16) . . . . ?
C51 P6 Li5 P5 160.8(9) . . . . ?
O26 P6 Li5 Li3 139.7(15) . . . . ?
O28 P6 Li5 Li3 -32.4(10) . . . . ?
O27 P6 Li5 Li3 66.7(15) . . . . ?
C51 P6 Li5 Li3 -134.5(11) . . . . ?
O25 P5 Li5 O6 -136.9(11) . . . . ?
O24 P5 Li5 O6 -25.7(11) . . . . ?
O23 P5 Li5 O6 175(2) . . . . ?
C47 P5 Li5 O6 79.4(13) . . . . ?
Li1 P5 Li5 O6 -54.5(13) . . . . ?
O25 P5 Li5 O23 48.3(18) . . . . ?
O24 P5 Li5 O23 159.4(14) . . . . ?
C47 P5 Li5 O23 -95.4(14) . . . . ?
Li1 P5 Li5 O23 130.7(14) . . . . ?
O25 P5 Li5 O36 101.2(15) . . . . ?
O24 P5 Li5 O36 -147.6(14) . . . . ?
O23 P5 Li5 O36 52.9(13) . . . . ?
C47 P5 Li5 O36 -42.5(15) . . . . ?
Li1 P5 Li5 O36 -176.4(13) . . . . ?
O25 P5 Li5 O26 8.0(18) . . . . ?
O24 P5 Li5 O26 119.2(12) . . . . ?
O23 P5 Li5 O26 -40.2(11) . . . . ?
C47 P5 Li5 O26 -135.6(11) . . . . ?
Li1 P5 Li5 O26 90.5(12) . . . . ?
O25 P5 Li5 Fe6 31.9(12) . . . . ?
O24 P5 Li5 Fe6 143.1(7) . . . . ?
O23 P5 Li5 Fe6 -16.3(10) . . . . ?
C47 P5 Li5 Fe6 -111.7(8) . . . . ?
Li1 P5 Li5 Fe6 114.4(7) . . . . ?
O25 P5 Li5 P6 -18.9(16) . . . . ?
O24 P5 Li5 P6 92.3(9) . . . . ?
O23 P5 Li5 P6 -67.1(13) . . . . ?
C47 P5 Li5 P6 -162.5(9) . . . . ?
Li1 P5 Li5 P6 63.6(10) . . . . ?
O25 P5 Li5 Li3 -119.3(12) . . . . ?
O24 P5 Li5 Li3 -8.1(9) . . . . ?
O23 P5 Li5 Li3 -167.5(17) . . . . ?
C47 P5 Li5 Li3 97.1(11) . . . . ?
Li1 P5 Li5 Li3 -36.8(10) . . . . ?
O24 Li3 Li5 O6 157(2) . . . . ?
O8 Li3 Li5 O6 5(3) . . . . ?
O9 Li3 Li5 O6 -136(3) . . . . ?
Li1 Li3 Li5 O6 -168(2) . . . . ?
P3 Li3 Li5 O6 -96(6) . . . . ?
P2 Li3 Li5 O6 -6.0(10) . . . . ?
O24 Li3 Li5 O23 1.6(12) . . . . ?
O6 Li3 Li5 O23 -155(2) . . . . ?
O8 Li3 Li5 O23 -150(4) . . . . ?
O9 Li3 Li5 O23 69(2) . . . . ?
Li1 Li3 Li5 O23 37.4(16) . . . . ?
P3 Li3 Li5 O23 109(5) . . . . ?
P2 Li3 Li5 O23 -161.0(13) . . . . ?
O24 Li3 Li5 O36 93(2) . . . . ?
O6 Li3 Li5 O36 -64(2) . . . . ?
O8 Li3 Li5 O36 -59(5) . . . . ?
O9 Li3 Li5 O36 160(2) . . . . ?
Li1 Li3 Li5 O36 128(2) . . . . ?
P3 Li3 Li5 O36 -160(4) . . . . ?
P2 Li3 Li5 O36 -70(2) . . . . ?
O24 Li3 Li5 O26 -72.9(19) . . . . ?
O6 Li3 Li5 O26 130(2) . . . . ?
O8 Li3 Li5 O26 135(3) . . . . ?
O9 Li3 Li5 O26 -5(3) . . . . ?
Li1 Li3 Li5 O26 -37(2) . . . . ?
P3 Li3 Li5 O26 34(6) . . . . ?
P2 Li3 Li5 O26 124.5(18) . . . . ?
O24 Li3 Li5 Fe6 -23.4(17) . . . . ?
O6 Li3 Li5 Fe6 180(2) . . . . ?
O8 Li3 Li5 Fe6 -175(3) . . . . ?
O9 Li3 Li5 Fe6 44(3) . . . . ?
Li1 Li3 Li5 Fe6 12(2) . . . . ?
P3 Li3 Li5 Fe6 84(6) . . . . ?
P2 Li3 Li5 Fe6 173.9(14) . . . . ?
O24 Li3 Li5 P6 -94.9(13) . . . . ?
O6 Li3 Li5 P6 108.5(17) . . . . ?
O8 Li3 Li5 P6 113(4) . . . . ?
O9 Li3 Li5 P6 -27(2) . . . . ?
Li1 Li3 Li5 P6 -59.1(15) . . . . ?
P3 Li3 Li5 P6 12(6) . . . . ?
P2 Li3 Li5 P6 102.5(10) . . . . ?
O24 Li3 Li5 P5 6.6(7) . . . . ?
O6 Li3 Li5 P5 -150.1(18) . . . . ?
O8 Li3 Li5 P5 -145(4) . . . . ?
O9 Li3 Li5 P5 74(2) . . . . ?
Li1 Li3 Li5 P5 42.3(11) . . . . ?
P3 Li3 Li5 P5 114(5) . . . . ?
P2 Li3 Li5 P5 -156.1(11) . . . . ?
O9 Li1 O1S C1S 7(6) . . . . ?
O22 Li1 O1S C1S 118(5) . . . . ?
O24 Li1 O1S C1S -106(5) . . . . ?
Li2 Li1 O1S C1S 68(5) . . . . ?
Li3 Li1 O1S C1S -70(6) . . . . ?
P4 Li1 O1S C1S 133(5) . . . . ?
P5 Li1 O1S C1S -128(5) . . . . ?
O22 Li2 O2S C2S -2(8) . . . . ?
O3 Li2 O2S C2S -121(7) . . . . ?
O9 Li2 O2S C2S 113(7) . . . . ?
Li1 Li2 O2S C2S 67(7) . . . . ?
P1 Li2 O2S C2S -140(7) . . . . ?
